data_1507140
loop_
_publ_author_name
'Farrugia, Louis J.'
'Senn, Hans Martin'

_publ_section_title
;
 On the unusual weak intramolecular C...C interactions in Ru3(CO)12: a
 case of bond path artifacts introduced by the multipole model?
;
_journal_issue 1
_journal_name_full 'The journal of physical chemistry. A'
_journal_page_first 738
_journal_page_last 746
_journal_paper_doi 10.1021/jp2100039
_journal_volume 116
_journal_year 2012
_chemical_compound_source 'synthesis as described'
_chemical_formula_sum 'C12 O12 Ru3'
_chemical_formula_weight 639.33
_chemical_name_systematic
;
 ?
;
_space_group_crystal_system monoclinic
_space_group_IT_number 14
_space_group_name_Hall '-P 2yn'
_space_group_name_H-M_alt 'P 1 21/n 1'
_symmetry_space_group_name_Hall '-P 2yn'
_symmetry_space_group_name_H-M 'P 1 21/n 1'
_atom_sites_solution_primary direct
_atom_sites_solution_secondary difmap
_audit_conform_dict_location ftp://ftp.iucr.org/pub/cif_core.dic
_audit_conform_dict_name cif_core.dic
_audit_conform_dict_version 2.3
_audit_creation_date '18-Oct-10 T13:51:47-00:00'
_audit_creation_method 'XD routine XDCIF'
_cell_angle_alpha 90
_cell_angle_beta 100.521(2)
_cell_angle_gamma 90
_cell_formula_units_Z 4
_cell_length_a 7.9847(3)
_cell_length_b 14.6576(6)
_cell_length_c 14.3889(6)
_cell_measurement_reflns_used 9812
_cell_measurement_temperature 100(2)
_cell_measurement_theta_max 52.1419
_cell_measurement_theta_min 2.7277
_cell_measurement_wavelength 0.71073
_cell_volume 1655.72(12)
_computing_cell_refinement 'SAINT V7.12A integration software'
_computing_data_collection 'Bruker APEX2 software'
_computing_data_reduction 'SORTAV (Blessing, 1995)'
_computing_molecular_graphics 'Ortep-3 for Windows (Farrugia, 1997)'
_computing_publication_material 'WinGX publication routines (Farrugia, 1999)'
_computing_structure_refinement 'SHELXL-97 (Sheldrick, 1997)'
_computing_structure_solution 'SHELXS-97 (Sheldrick, 1990)'
_diffrn_ambient_temperature 100(2)
_diffrn_detector 'APEX-II CCD'
_diffrn_measured_fraction_theta_full 1
_diffrn_measured_fraction_theta_max 1
_diffrn_measurement_device '\k-geometry diffractometer'
_diffrn_measurement_device_type 'Bruker APEX-II'
_diffrn_measurement_method '\f or \w oscillation scans'
_diffrn_orient_matrix_type 'x-axis to radiation source'
_diffrn_orient_matrix_UB_11 -0.117266
_diffrn_orient_matrix_UB_12 -0.340867E-3
_diffrn_orient_matrix_UB_13 -0.39021E-1
_diffrn_orient_matrix_UB_21 0.479085E-1
_diffrn_orient_matrix_UB_22 -0.191462E-1
_diffrn_orient_matrix_UB_23 -0.565161E-1
_diffrn_orient_matrix_UB_31 -0.133977E-1
_diffrn_orient_matrix_UB_32 -0.654812E-1
_diffrn_orient_matrix_UB_33 0.16728E-1
_diffrn_radiation_monochromator graphite
_diffrn_radiation_probe x-ray
_diffrn_radiation_type MoK\a
_diffrn_radiation_wavelength 0.71073
_diffrn_reflns_av_R_equivalents 0.0251
_diffrn_reflns_limit_h_max 17
_diffrn_reflns_limit_h_min -17
_diffrn_reflns_limit_k_max 24
_diffrn_reflns_limit_k_min -31
_diffrn_reflns_limit_l_max 31
_diffrn_reflns_limit_l_min -30
_diffrn_reflns_number 213835
_diffrn_reflns_reduction_process
;
 Scaled and merged with SORTAV
 R.H. Blessing, (1987) Cryst. Rev. 1, 3-58
 R.H. Blessing, (1989) J. Appl. Cryst. 22, 396-397
;
_diffrn_reflns_theta_full 50.06
_diffrn_reflns_theta_max 50.06
_diffrn_reflns_theta_min 2
_diffrn_source 'sealed x-ray tube'
_exptl_absorpt_coefficient_mu 2.766
_exptl_absorpt_correction_T_max 0.738
_exptl_absorpt_correction_T_min 0.529
_exptl_absorpt_correction_type gaussian
_exptl_absorpt_process_details
;
   P. Coppens, L. Leiserowitz, D Rabinovich, Acta Cryst.
   (1965), 18, 1035-1038
;
_exptl_crystal_colour orange
_exptl_crystal_density_diffrn 2.565
_exptl_crystal_density_method 'not measured'
_exptl_crystal_description prism
_exptl_crystal_F_000 1200
_exptl_crystal_size_max 0.247
_exptl_crystal_size_mid 0.166
_exptl_crystal_size_min 0.133
_refine_diff_density_max 0.546
_refine_diff_density_min -0.425
_refine_diff_density_rms 0.104
_refine_ls_extinction_coef 0.449(8)
_refine_ls_extinction_expression
;
        Becker, P.J. & Coppens, P. (1974) Acta Cryst., A30, 129-153.
;
_refine_ls_extinction_method 'Becker-Coppens type 1 Lorentzian isotropic'
_refine_ls_goodness_of_fit_ref 1.458
_refine_ls_matrix_type full
_refine_ls_number_parameters 320
_refine_ls_number_reflns 16427
_refine_ls_number_restraints 0
_refine_ls_R_factor_all 0.017
_refine_ls_R_factor_gt 0.014
_refine_ls_shift/su_max 0.00017
_refine_ls_structure_factor_coef F
_refine_ls_weighting_details
;
        calc w1 = 1/[s^2^(Fo)]
;
_refine_ls_weighting_scheme calc
_refine_ls_wR_factor_ref 0.014
_reflns_number_gt 16242
_reflns_number_total 17416
_reflns_threshold_expression >2sigma(I)
_cod_data_source_file jp2100039_si_001.cif
_cod_data_source_block xd
_cod_database_code 1507140

loop_
_space_group_symop_operation_xyz
'x, y, z'
'-x+1/2, y+1/2, -z+1/2'
'-x, -y, -z'
'x-1/2, -y-1/2, z-1/2'

loop_
_atom_local_axes_atom_label
_atom_local_axes_atom0
_atom_local_axes_ax1
_atom_local_axes_atom1
_atom_local_axes_atom2
_atom_local_axes_ax2
RU(1) DUM0 Z RU(1) C(11) X
RU(2) DUM0 Z RU(2) C(21) X
RU(3) DUM0 Z RU(3) C(31) X
O(11) DUM4 X O(11) C(11) Y
O(12) C(12) X O(12) O(23) Y
O(13) C(13) X O(13) O(32) Y
O(14) DUM2 X O(14) C(14) Y
O(21) DUM4 X O(21) C(21) Y
O(22) C(22) X O(22) O(33) Y
O(23) C(23) X O(23) O(12) Y
O(24) DUM2 X O(24) C(24) Y
O(31) DUM4 X O(31) C(31) Y
O(32) C(32) X O(32) O(13) Y
O(33) C(33) X O(33) O(22) Y
O(34) DUM2 X O(34) C(34) Y
C(11) DUM3 X C(11) RU(1) Y
C(12) RU(1) X C(12) C(23) Y
C(13) RU(1) X C(13) C(32) Y
C(14) DUM1 X C(14) RU(1) Y
C(21) DUM3 X C(21) RU(2) Y
C(22) RU(2) X C(22) C(33) Y
C(23) RU(2) X C(23) C(12) Y
C(24) DUM1 X C(24) RU(2) Y
C(31) DUM3 X C(31) RU(3) Y
C(32) RU(3) X C(32) C(13) Y
C(33) RU(3) X C(33) C(22) Y
C(34) DUM1 X C(34) RU(3) Y

loop_
_atom_rho_multipole_atom_label
_atom_rho_multipole_coeff_Pv
_atom_rho_multipole_coeff_P00
_atom_rho_multipole_coeff_P11
_atom_rho_multipole_coeff_P1-1
_atom_rho_multipole_coeff_P10
_atom_rho_multipole_coeff_P20
_atom_rho_multipole_coeff_P21
_atom_rho_multipole_coeff_P2-1
_atom_rho_multipole_coeff_P22
_atom_rho_multipole_coeff_P2-2
_atom_rho_multipole_coeff_P30
_atom_rho_multipole_coeff_P31
_atom_rho_multipole_coeff_P3-1
_atom_rho_multipole_coeff_P32
_atom_rho_multipole_coeff_P3-2
_atom_rho_multipole_coeff_P33
_atom_rho_multipole_coeff_P3-3
_atom_rho_multipole_coeff_P40
_atom_rho_multipole_coeff_P41
_atom_rho_multipole_coeff_P4-1
_atom_rho_multipole_coeff_P42
_atom_rho_multipole_coeff_P4-2
_atom_rho_multipole_coeff_P43
_atom_rho_multipole_coeff_P4-3
_atom_rho_multipole_coeff_P44
_atom_rho_multipole_coeff_P4-4
_atom_rho_multipole_kappa
_atom_rho_multipole_kappa_prime0
_atom_rho_multipole_kappa_prime1
_atom_rho_multipole_kappa_prime2
_atom_rho_multipole_kappa_prime3
_atom_rho_multipole_kappa_prime4
Ru(1) 6.09(4) 0 0 0 0.060(10) -0.003(10) 0 0 0.104(11) 0 -0.012(8) 0 0 -0.007(8) 0 0 0 0.101(9) 0 0 0.172(9) 0 0 0 -0.066(8) 0 1.208(6) 1.186718 1.186718 1.186718 1.186718 1.186718
Ru(2) 6.09(4) 0 0 0 0.060(10) -0.003(10) 0 0 0.104(11) 0 -0.012(8) 0 0 -0.007(8) 0 0 0 0.101(9) 0 0 0.172(9) 0 0 0 -0.066(8) 0 1.208(6) 1.186718 1.186718 1.186718 1.186718 1.186718
Ru(3) 6.09(4) 0 0 0 0.060(10) -0.003(10) 0 0 0.104(11) 0 -0.012(8) 0 0 -0.007(8) 0 0 0 0.101(9) 0 0 0.172(9) 0 0 0 -0.066(8) 0 1.208(6) 1.186718 1.186718 1.186718 1.186718 1.186718
O(11) 6.01(3) 0 0.002(9) -0.044(10) 0 -0.063(10) 0 0 -0.098(10) 0.000(9) 0.010(7) 0.012(7) 0.000(7) 0 0 0.007(6) -0.004(7) -0.004(10) 0 0 -0.021(9) 0.007(9) 0 0 0.005(8) -0.003(8) 1.005(2) 1.036631 1.036631 1.036631 1.036631 1.036631
O(12) 5.98(3) 0 -0.006(11) -0.033(11) 0 -0.019(11) 0 0 0.071(11) -0.010(11) -0.009(7) 0.009(8) -0.004(8) 0 0 -0.038(8) 0.004(8) -0.021(10) 0 0 0.003(10) -0.019(10) 0 0 -0.020(9) 0.008(9) 1.005(2) 1.036631 1.036631 1.036631 1.036631 1.036631
O(13) 5.98(3) 0 -0.006(11) -0.033(11) 0 -0.019(11) 0 0 0.071(11) -0.010(11) -0.009(7) 0.009(8) -0.004(8) 0 0 -0.038(8) 0.004(8) -0.021(10) 0 0 0.003(10) -0.019(10) 0 0 -0.020(9) 0.008(9) 1.005(2) 1.036631 1.036631 1.036631 1.036631 1.036631
O(14) 6.01(3) 0 0.002(9) -0.044(10) 0 -0.063(10) 0 0 -0.098(10) 0.000(9) 0.010(7) 0.012(7) 0.000(7) 0 0 0.007(6) -0.004(7) -0.004(10) 0 0 -0.021(9) 0.007(9) 0 0 0.005(8) -0.003(8) 1.005(2) 1.036631 1.036631 1.036631 1.036631 1.036631
O(21) 6.01(3) 0 0.002(9) -0.044(10) 0 -0.063(10) 0 0 -0.098(10) 0.000(9) 0.010(7) 0.012(7) 0.000(7) 0 0 0.007(6) -0.004(7) -0.004(10) 0 0 -0.021(9) 0.007(9) 0 0 0.005(8) -0.003(8) 1.005(2) 1.036631 1.036631 1.036631 1.036631 1.036631
O(22) 5.98(3) 0 -0.006(11) -0.033(11) 0 -0.019(11) 0 0 0.071(11) -0.010(11) -0.009(7) 0.009(8) -0.004(8) 0 0 -0.038(8) 0.004(8) -0.021(10) 0 0 0.003(10) -0.019(10) 0 0 -0.020(9) 0.008(9) 1.005(2) 1.036631 1.036631 1.036631 1.036631 1.036631
O(23) 5.98(3) 0 -0.006(11) -0.033(11) 0 -0.019(11) 0 0 0.071(11) -0.010(11) -0.009(7) 0.009(8) -0.004(8) 0 0 -0.038(8) 0.004(8) -0.021(10) 0 0 0.003(10) -0.019(10) 0 0 -0.020(9) 0.008(9) 1.005(2) 1.036631 1.036631 1.036631 1.036631 1.036631
O(24) 6.01(3) 0 0.002(9) -0.044(10) 0 -0.063(10) 0 0 -0.098(10) 0.000(9) 0.010(7) 0.012(7) 0.000(7) 0 0 0.007(6) -0.004(7) -0.004(10) 0 0 -0.021(9) 0.007(9) 0 0 0.005(8) -0.003(8) 1.005(2) 1.036631 1.036631 1.036631 1.036631 1.036631
O(31) 6.01(3) 0 0.002(9) -0.044(10) 0 -0.063(10) 0 0 -0.098(10) 0.000(9) 0.010(7) 0.012(7) 0.000(7) 0 0 0.007(6) -0.004(7) -0.004(10) 0 0 -0.021(9) 0.007(9) 0 0 0.005(8) -0.003(8) 1.005(2) 1.036631 1.036631 1.036631 1.036631 1.036631
O(32) 5.98(3) 0 -0.006(11) -0.033(11) 0 -0.019(11) 0 0 0.071(11) -0.010(11) -0.009(7) 0.009(8) -0.004(8) 0 0 -0.038(8) 0.004(8) -0.021(10) 0 0 0.003(10) -0.019(10) 0 0 -0.020(9) 0.008(9) 1.005(2) 1.036631 1.036631 1.036631 1.036631 1.036631
O(33) 5.98(3) 0 -0.006(11) -0.033(11) 0 -0.019(11) 0 0 0.071(11) -0.010(11) -0.009(7) 0.009(8) -0.004(8) 0 0 -0.038(8) 0.004(8) -0.021(10) 0 0 0.003(10) -0.019(10) 0 0 -0.020(9) 0.008(9) 1.005(2) 1.036631 1.036631 1.036631 1.036631 1.036631
O(34) 6.01(3) 0 0.002(9) -0.044(10) 0 -0.063(10) 0 0 -0.098(10) 0.000(9) 0.010(7) 0.012(7) 0.000(7) 0 0 0.007(6) -0.004(7) -0.004(10) 0 0 -0.021(9) 0.007(9) 0 0 0.005(8) -0.003(8) 1.005(2) 1.036631 1.036631 1.036631 1.036631 1.036631
C(11) 4.19(4) 0 0.004(10) -0.060(19) 0 -0.329(12) 0 0 -0.514(15) 0.051(11) 0.032(11) 0.050(11) 0.089(15) 0 0 0.053(13) 0.109(16) 0.073(17) 0 0 0.104(17) 0.009(15) 0 0 0.098(18) -0.007(15) 1.022(3) 0.881649 0.881649 0.881649 0.881649 0.881649
C(12) 4.28(4) 0 -0.055(18) -0.071(11) 0 -0.261(13) 0 0 0.457(15) -0.017(12) 0.016(11) 0.121(15) -0.015(12) 0 0 -0.170(16) 0.024(14) 0.020(18) 0 0 -0.071(17) -0.021(16) 0 0 0.102(17) -0.021(16) 1.022(3) 0.881649 0.881649 0.881649 0.881649 0.881649
C(13) 4.28(4) 0 -0.055(18) -0.071(11) 0 -0.261(13) 0 0 0.457(15) -0.017(12) 0.016(11) 0.121(15) -0.015(12) 0 0 -0.170(16) 0.024(14) 0.020(18) 0 0 -0.071(17) -0.021(16) 0 0 0.102(17) -0.021(16) 1.022(3) 0.881649 0.881649 0.881649 0.881649 0.881649
C(14) 4.19(4) 0 0.004(10) -0.060(19) 0 -0.329(12) 0 0 -0.514(15) 0.051(11) 0.032(11) 0.050(11) 0.089(15) 0 0 0.053(13) 0.109(16) 0.073(17) 0 0 0.104(17) 0.009(15) 0 0 0.098(18) -0.007(15) 1.022(3) 0.881649 0.881649 0.881649 0.881649 0.881649
C(21) 4.19(4) 0 0.004(10) -0.060(19) 0 -0.329(12) 0 0 -0.514(15) 0.051(11) 0.032(11) 0.050(11) 0.089(15) 0 0 0.053(13) 0.109(16) 0.073(17) 0 0 0.104(17) 0.009(15) 0 0 0.098(18) -0.007(15) 1.022(3) 0.881649 0.881649 0.881649 0.881649 0.881649
C(22) 4.28(4) 0 -0.055(18) -0.071(11) 0 -0.261(13) 0 0 0.457(15) -0.017(12) 0.016(11) 0.121(15) -0.015(12) 0 0 -0.170(16) 0.024(14) 0.020(18) 0 0 -0.071(17) -0.021(16) 0 0 0.102(17) -0.021(16) 1.022(3) 0.881649 0.881649 0.881649 0.881649 0.881649
C(23) 4.28(4) 0 -0.055(18) -0.071(11) 0 -0.261(13) 0 0 0.457(15) -0.017(12) 0.016(11) 0.121(15) -0.015(12) 0 0 -0.170(16) 0.024(14) 0.020(18) 0 0 -0.071(17) -0.021(16) 0 0 0.102(17) -0.021(16) 1.022(3) 0.881649 0.881649 0.881649 0.881649 0.881649
C(24) 4.19(4) 0 0.004(10) -0.060(19) 0 -0.329(12) 0 0 -0.514(15) 0.051(11) 0.032(11) 0.050(11) 0.089(15) 0 0 0.053(13) 0.109(16) 0.073(17) 0 0 0.104(17) 0.009(15) 0 0 0.098(18) -0.007(15) 1.022(3) 0.881649 0.881649 0.881649 0.881649 0.881649
C(31) 4.19(4) 0 0.004(10) -0.060(19) 0 -0.329(12) 0 0 -0.514(15) 0.051(11) 0.032(11) 0.050(11) 0.089(15) 0 0 0.053(13) 0.109(16) 0.073(17) 0 0 0.104(17) 0.009(15) 0 0 0.098(18) -0.007(15) 1.022(3) 0.881649 0.881649 0.881649 0.881649 0.881649
C(32) 4.28(4) 0 -0.055(18) -0.071(11) 0 -0.261(13) 0 0 0.457(15) -0.017(12) 0.016(11) 0.121(15) -0.015(12) 0 0 -0.170(16) 0.024(14) 0.020(18) 0 0 -0.071(17) -0.021(16) 0 0 0.102(17) -0.021(16) 1.022(3) 0.881649 0.881649 0.881649 0.881649 0.881649
C(33) 4.28(4) 0 -0.055(18) -0.071(11) 0 -0.261(13) 0 0 0.457(15) -0.017(12) 0.016(11) 0.121(15) -0.015(12) 0 0 -0.170(16) 0.024(14) 0.020(18) 0 0 -0.071(17) -0.021(16) 0 0 0.102(17) -0.021(16) 1.022(3) 0.881649 0.881649 0.881649 0.881649 0.881649
C(34) 4.19(4) 0 0.004(10) -0.060(19) 0 -0.329(12) 0 0 -0.514(15) 0.051(11) 0.032(11) 0.050(11) 0.089(15) 0 0 0.053(13) 0.109(16) 0.073(17) 0 0 0.104(17) 0.009(15) 0 0 0.098(18) -0.007(15) 1.022(3) 0.881649 0.881649 0.881649 0.881649 0.881649

loop_
_atom_site_aniso_label
_atom_site_aniso_U_11
_atom_site_aniso_U_22
_atom_site_aniso_U_33
_atom_site_aniso_U_23
_atom_site_aniso_U_13
_atom_site_aniso_U_12
Ru(1) 0.008816(14) 0.009724(17) 0.009103(14) 0.000018(8) 0.000594(8) 0.000403(8)
Ru(2) 0.010184(14) 0.008871(16) 0.009870(14) 0.000652(8) 0.001184(8) 0.001003(9)
Ru(3) 0.010434(15) 0.009052(16) 0.011217(15) -0.001202(9) 0.001234(9) -0.001063(9)
O(11) 0.01775(16) 0.0228(2) 0.01547(15) -0.00033(12) 0.00722(13) -0.00052(13)
O(12) 0.02032(17) 0.0188(2) 0.02047(16) -0.00681(14) 0.00224(15) -0.00579(15)
O(13) 0.02091(18) 0.0194(2) 0.02591(19) 0.01001(16) 0.00550(16) 0.00788(16)
O(14) 0.01512(15) 0.0212(2) 0.01664(15) 0.00003(11) 0.00655(12) -0.00109(12)
O(21) 0.01740(16) 0.0294(2) 0.01676(15) 0.00203(15) 0.00770(13) 0.00352(15)
O(22) 0.01541(16) 0.0430(3) 0.01944(17) 0.00947(19) -0.00222(15) 0.00419(18)
O(23) 0.0271(2) 0.01334(19) 0.0264(2) -0.00517(15) 0.00433(18) -0.00371(16)
O(24) 0.02049(16) 0.0212(2) 0.01702(14) 0.00233(13) 0.00869(13) 0.00104(15)
O(31) 0.02091(18) 0.0328(3) 0.02284(18) -0.00567(18) 0.01117(16) -0.00873(18)
O(32) 0.0280(2) 0.01307(19) 0.0303(2) 0.00380(16) 0.00694(19) 0.00408(17)
O(33) 0.01640(16) 0.0350(3) 0.02004(17) -0.00345(17) -0.00463(15) -0.00241(17)
O(34) 0.01996(16) 0.0259(2) 0.01726(15) -0.00364(15) 0.00782(14) -0.00540(16)
C(11) 0.01189(14) 0.01521(18) 0.01217(13) -0.00020(11) 0.00276(11) 0.00072(12)
C(12) 0.01340(14) 0.01407(18) 0.01374(14) -0.00227(12) 0.00128(11) -0.00161(13)
C(13) 0.01349(15) 0.01421(18) 0.01516(15) 0.00354(12) 0.00274(12) 0.00305(13)
C(14) 0.01135(13) 0.01365(17) 0.01223(13) -0.00001(11) 0.00232(11) -0.00018(11)
C(21) 0.01280(14) 0.01731(19) 0.01272(14) 0.00135(12) 0.00302(11) 0.00164(13)
C(22) 0.01273(15) 0.0216(2) 0.01360(15) 0.00394(14) 0.00051(12) 0.00232(14)
C(23) 0.01641(16) 0.01101(17) 0.01692(16) -0.00140(12) 0.00295(13) -0.00041(13)
C(24) 0.01424(15) 0.01360(17) 0.01298(14) 0.00088(12) 0.00359(11) 0.00114(12)
C(31) 0.01415(15) 0.0181(2) 0.01636(16) -0.00330(14) 0.00462(13) -0.00347(14)
C(32) 0.01695(17) 0.01112(18) 0.01840(17) 0.00015(13) 0.00392(13) 0.00023(13)
C(33) 0.01315(15) 0.0188(2) 0.01495(15) -0.00202(13) -0.00031(12) -0.00156(14)
C(34) 0.01414(15) 0.01516(18) 0.01376(14) -0.00150(12) 0.00323(12) -0.00262(13)

loop_
_atom_site_label
_atom_site_type_symbol
_atom_site_fract_x
_atom_site_fract_y
_atom_site_fract_z
_atom_site_U_iso_or_equiv
_atom_site_occupancy
_atom_site_symmetry_multiplicity
Ru(1) Ru 0.803772(4) 0.080586(2) 0.661056(2) 0.009 1 4
Ru(2) Ru 1.058893(4) -0.024360(3) 0.778218(2) 0.01 1 4
Ru(3) Ru 1.059491(4) 0.170120(3) 0.793653(2) 0.01 1 4
O(11) O 1.02154(7) 0.10591(3) 0.50722(3) 0.018 1 4
O(12) O 0.61928(7) -0.08237(4) 0.55353(4) 0.02 1 4
O(13) O 0.60585(7) 0.24895(4) 0.57679(4) 0.022 1 4
O(14) O 0.56155(6) 0.06862(3) 0.80483(3) 0.017 1 4
O(21) O 1.28799(6) -0.01770(4) 0.62807(3) 0.021 1 4
O(22) O 1.37797(7) -0.06555(6) 0.92719(4) 0.027 1 4
O(23) O 0.92937(8) -0.21126(4) 0.70166(4) 0.022 1 4
O(24) O 0.83795(6) -0.04167(4) 0.93236(3) 0.019 1 4
O(31) O 1.29801(7) 0.18707(5) 0.64910(4) 0.025 1 4
O(32) O 0.93159(8) 0.36289(4) 0.73874(5) 0.024 1 4
O(33) O 1.37051(7) 0.19553(5) 0.95212(4) 0.025 1 4
O(34) O 0.82857(6) 0.16513(4) 0.94381(3) 0.02 1 4
C(11) C 0.95034(6) 0.09507(4) 0.56824(3) 0.013 1 4
C(12) C 0.68735(6) -0.02163(4) 0.59310(3) 0.014 1 4
C(13) C 0.67761(6) 0.18556(4) 0.60813(3) 0.014 1 4
C(14) C 0.65950(6) 0.07186(3) 0.75643(3) 0.012 1 4
C(21) C 1.19915(6) -0.01479(4) 0.68197(3) 0.014 1 4
C(22) C 1.25908(6) -0.04992(4) 0.87285(4) 0.016 1 4
C(23) C 0.97846(7) -0.14161(4) 0.73071(4) 0.015 1 4
C(24) C 0.91523(6) -0.03026(4) 0.87392(3) 0.013 1 4
C(31) C 1.20610(7) 0.17565(4) 0.70020(4) 0.016 1 4
C(32) C 0.98035(7) 0.29108(4) 0.76062(4) 0.015 1 4
C(33) C 1.25522(7) 0.18507(4) 0.89355(4) 0.016 1 4
C(34) C 0.90989(6) 0.16213(4) 0.88665(3) 0.014 1 4

loop_
_geom_angle_atom_site_label_1
_geom_angle_atom_site_label_2
_geom_angle_atom_site_label_3
_geom_angle
_geom_angle_site_symmetry_1
_geom_angle_site_symmetry_2
_geom_angle_site_symmetry_3
_geom_angle_publ_flag
RU(2) RU(1) RU(3) 60.2796(12) 1_555 1_555 1_555 yes
RU(2) RU(1) C(11) 90.598(14) 1_555 1_555 1_555 yes
RU(2) RU(1) C(12) 96.133(15) 1_555 1_555 1_555 yes
RU(2) RU(1) C(13) 159.288(16) 1_555 1_555 1_555 yes
RU(2) RU(1) C(14) 89.918(14) 1_555 1_555 1_555 yes
RU(3) RU(1) C(11) 87.819(14) 1_555 1_555 1_555 yes
RU(3) RU(1) C(12) 156.395(15) 1_555 1_555 1_555 yes
RU(3) RU(1) C(13) 99.010(16) 1_555 1_555 1_555 yes
RU(3) RU(1) C(14) 90.125(13) 1_555 1_555 1_555 yes
C(11) RU(1) C(12) 91.80(2) 1_555 1_555 1_555 yes
C(11) RU(1) C(13) 88.74(2) 1_555 1_555 1_555 yes
C(11) RU(1) C(14) 177.29(2) 1_555 1_555 1_555 yes
C(12) RU(1) C(13) 104.58(2) 1_555 1_555 1_555 yes
C(12) RU(1) C(14) 90.79(2) 1_555 1_555 1_555 yes
C(13) RU(1) C(14) 89.84(2) 1_555 1_555 1_555 yes
RU(1) RU(2) RU(3) 59.8757(12) 1_555 1_555 1_555 yes
RU(1) RU(2) C(21) 88.974(14) 1_555 1_555 1_555 yes
RU(1) RU(2) C(22) 158.422(19) 1_555 1_555 1_555 yes
RU(1) RU(2) C(23) 96.683(16) 1_555 1_555 1_555 yes
RU(1) RU(2) C(24) 89.573(14) 1_555 1_555 1_555 yes
RU(3) RU(2) C(21) 89.447(16) 1_555 1_555 1_555 yes
RU(3) RU(2) C(22) 98.553(19) 1_555 1_555 1_555 yes
RU(3) RU(2) C(23) 156.556(16) 1_555 1_555 1_555 yes
RU(3) RU(2) C(24) 88.980(15) 1_555 1_555 1_555 yes
C(21) RU(2) C(22) 90.34(2) 1_555 1_555 1_555 yes
C(21) RU(2) C(23) 90.56(2) 1_555 1_555 1_555 yes
C(21) RU(2) C(24) 178.25(2) 1_555 1_555 1_555 yes
C(22) RU(2) C(23) 104.89(2) 1_555 1_555 1_555 yes
C(22) RU(2) C(24) 90.65(2) 1_555 1_555 1_555 yes
C(23) RU(2) C(24) 90.58(2) 1_555 1_555 1_555 yes
RU(1) RU(3) RU(2) 59.8447(12) 1_555 1_555 1_555 yes
RU(1) RU(3) C(31) 90.255(15) 1_555 1_555 1_555 yes
RU(1) RU(3) C(32) 95.552(16) 1_555 1_555 1_555 yes
RU(1) RU(3) C(33) 159.060(18) 1_555 1_555 1_555 yes
RU(1) RU(3) C(34) 88.740(14) 1_555 1_555 1_555 yes
RU(2) RU(3) C(31) 88.881(17) 1_555 1_555 1_555 yes
RU(2) RU(3) C(32) 155.369(16) 1_555 1_555 1_555 yes
RU(2) RU(3) C(33) 99.233(18) 1_555 1_555 1_555 yes
RU(2) RU(3) C(34) 90.052(16) 1_555 1_555 1_555 yes
C(31) RU(3) C(32) 90.16(2) 1_555 1_555 1_555 yes
C(31) RU(3) C(33) 90.14(2) 1_555 1_555 1_555 yes
C(31) RU(3) C(34) 178.80(2) 1_555 1_555 1_555 yes
C(32) RU(3) C(33) 105.38(2) 1_555 1_555 1_555 yes
C(32) RU(3) C(34) 90.58(2) 1_555 1_555 1_555 yes
C(33) RU(3) C(34) 90.57(2) 1_555 1_555 1_555 yes
RU(1) C(11) O(11) 172.89(5) 1_555 1_555 1_555 yes
RU(1) C(11) C(12) 43.966(14) 1_555 1_555 1_555 yes
RU(1) C(11) C(13) 45.288(14) 1_555 1_555 1_555 yes
RU(1) C(11) C(21) 89.294(19) 1_555 1_555 1_555 yes
RU(1) C(11) C(31) 92.09(2) 1_555 1_555 1_555 yes
O(11) C(11) C(12) 132.73(4) 1_555 1_555 1_555 yes
O(11) C(11) C(13) 129.05(4) 1_555 1_555 1_555 yes
O(11) C(11) C(21) 97.37(4) 1_555 1_555 1_555 yes
O(11) C(11) C(31) 93.40(4) 1_555 1_555 1_555 yes
C(12) C(11) C(13) 67.515(19) 1_555 1_555 1_555 yes
C(12) C(11) C(21) 92.43(2) 1_555 1_555 1_555 yes
C(12) C(11) C(31) 130.54(2) 1_555 1_555 1_555 yes
C(13) C(11) C(21) 131.61(2) 1_555 1_555 1_555 yes
C(13) C(11) C(31) 99.57(2) 1_555 1_555 1_555 yes
C(21) C(11) C(31) 59.851(19) 1_555 1_555 1_555 yes
RU(1) C(12) O(12) 179.47(5) 1_555 1_555 1_555 yes
RU(1) C(12) C(11) 44.233(14) 1_555 1_555 1_555 yes
RU(1) C(12) C(14) 44.869(14) 1_555 1_555 1_555 yes
O(12) C(12) C(11) 135.93(4) 1_555 1_555 1_555 yes
O(12) C(12) C(14) 134.97(4) 1_555 1_555 1_555 yes
C(11) C(12) C(14) 89.10(2) 1_555 1_555 1_555 yes
RU(1) C(13) O(13) 178.52(5) 1_555 1_555 1_555 yes
RU(1) C(13) C(11) 45.973(15) 1_555 1_555 1_555 yes
RU(1) C(13) C(14) 45.549(14) 1_555 1_555 1_555 yes
O(13) C(13) C(11) 133.06(4) 1_555 1_555 1_555 yes
O(13) C(13) C(14) 135.34(4) 1_555 1_555 1_555 yes
C(11) C(13) C(14) 91.50(2) 1_555 1_555 1_555 yes
RU(1) C(14) O(14) 172.97(4) 1_555 1_555 1_555 yes
RU(1) C(14) C(12) 44.339(14) 1_555 1_555 1_555 yes
RU(1) C(14) C(13) 44.614(14) 1_555 1_555 1_555 yes
RU(1) C(14) C(24) 90.036(19) 1_555 1_555 1_555 yes
RU(1) C(14) C(34) 89.919(19) 1_555 1_555 1_555 yes
O(14) C(14) C(12) 132.06(4) 1_555 1_555 1_555 yes
O(14) C(14) C(13) 130.02(4) 1_555 1_555 1_555 yes
O(14) C(14) C(24) 96.53(4) 1_555 1_555 1_555 yes
O(14) C(14) C(34) 95.52(4) 1_555 1_555 1_555 yes
C(12) C(14) C(13) 67.320(19) 1_555 1_555 1_555 yes
C(12) C(14) C(24) 94.85(2) 1_555 1_555 1_555 yes
C(12) C(14) C(34) 129.99(2) 1_555 1_555 1_555 yes
C(13) C(14) C(24) 130.84(2) 1_555 1_555 1_555 yes
C(13) C(14) C(34) 95.79(2) 1_555 1_555 1_555 yes
C(24) C(14) C(34) 60.172(17) 1_555 1_555 1_555 yes
RU(2) C(21) O(21) 173.08(5) 1_555 1_555 1_555 yes
RU(2) C(21) C(11) 91.04(2) 1_555 1_555 1_555 yes
RU(2) C(21) C(22) 44.816(14) 1_555 1_555 1_555 yes
RU(2) C(21) C(23) 44.395(15) 1_555 1_555 1_555 yes
RU(2) C(21) C(31) 90.54(2) 1_555 1_555 1_555 yes
O(21) C(21) C(11) 94.92(4) 1_555 1_555 1_555 yes
O(21) C(21) C(22) 130.87(4) 1_555 1_555 1_555 yes
O(21) C(21) C(23) 131.00(5) 1_555 1_555 1_555 yes
O(21) C(21) C(31) 95.53(4) 1_555 1_555 1_555 yes
C(11) C(21) C(22) 131.24(2) 1_555 1_555 1_555 yes
C(11) C(21) C(23) 96.75(2) 1_555 1_555 1_555 yes
C(11) C(21) C(31) 59.203(18) 1_555 1_555 1_555 yes
C(22) C(21) C(23) 67.66(2) 1_555 1_555 1_555 yes
C(22) C(21) C(31) 95.52(2) 1_555 1_555 1_555 yes
C(23) C(21) C(31) 130.88(2) 1_555 1_555 1_555 yes
RU(2) C(22) O(22) 178.79(5) 1_555 1_555 1_555 yes
RU(2) C(22) C(21) 44.842(14) 1_555 1_555 1_555 yes
RU(2) C(22) C(24) 44.833(14) 1_555 1_555 1_555 yes
O(22) C(22) C(21) 134.08(4) 1_555 1_555 1_555 yes
O(22) C(22) C(24) 136.26(4) 1_555 1_555 1_555 yes
C(21) C(22) C(24) 89.67(2) 1_555 1_555 1_555 yes
RU(2) C(23) O(23) 179.36(5) 1_555 1_555 1_555 yes
RU(2) C(23) C(21) 45.046(15) 1_555 1_555 1_555 yes
RU(2) C(23) C(24) 45.180(15) 1_555 1_555 1_555 yes
O(23) C(23) C(21) 134.83(4) 1_555 1_555 1_555 yes
O(23) C(23) C(24) 134.92(4) 1_555 1_555 1_555 yes
C(21) C(23) C(24) 90.22(2) 1_555 1_555 1_555 yes
RU(2) C(24) O(24) 173.43(5) 1_555 1_555 1_555 yes
RU(2) C(24) C(14) 90.457(19) 1_555 1_555 1_555 yes
RU(2) C(24) C(22) 44.518(14) 1_555 1_555 1_555 yes
RU(2) C(24) C(23) 44.241(15) 1_555 1_555 1_555 yes
RU(2) C(24) C(34) 91.11(2) 1_555 1_555 1_555 yes
O(24) C(24) C(14) 95.13(4) 1_555 1_555 1_555 yes
O(24) C(24) C(22) 131.26(4) 1_555 1_555 1_555 yes
O(24) C(24) C(23) 131.54(5) 1_555 1_555 1_555 yes
O(24) C(24) C(34) 94.70(4) 1_555 1_555 1_555 yes
C(14) C(24) C(22) 131.38(2) 1_555 1_555 1_555 yes
C(14) C(24) C(23) 94.44(2) 1_555 1_555 1_555 yes
C(14) C(24) C(34) 59.553(17) 1_555 1_555 1_555 yes
C(22) C(24) C(23) 67.35(2) 1_555 1_555 1_555 yes
C(22) C(24) C(34) 97.54(2) 1_555 1_555 1_555 yes
C(23) C(24) C(34) 130.42(2) 1_555 1_555 1_555 yes
RU(3) C(31) O(31) 173.15(5) 1_555 1_555 1_555 yes
RU(3) C(31) C(11) 89.70(2) 1_555 1_555 1_555 yes
RU(3) C(31) C(21) 91.09(2) 1_555 1_555 1_555 yes
RU(3) C(31) C(32) 44.529(16) 1_555 1_555 1_555 yes
RU(3) C(31) C(33) 44.838(15) 1_555 1_555 1_555 yes
O(31) C(31) C(11) 95.78(4) 1_555 1_555 1_555 yes
O(31) C(31) C(21) 95.16(5) 1_555 1_555 1_555 yes
O(31) C(31) C(32) 130.85(5) 1_555 1_555 1_555 yes
O(31) C(31) C(33) 131.02(5) 1_555 1_555 1_555 yes
C(11) C(31) C(21) 60.945(18) 1_555 1_555 1_555 yes
C(11) C(31) C(32) 92.03(2) 1_555 1_555 1_555 yes
C(11) C(31) C(33) 131.65(2) 1_555 1_555 1_555 yes
C(21) C(31) C(32) 130.13(2) 1_555 1_555 1_555 yes
C(21) C(31) C(33) 98.15(2) 1_555 1_555 1_555 yes
C(32) C(31) C(33) 68.02(2) 1_555 1_555 1_555 yes
RU(3) C(32) O(32) 178.42(5) 1_555 1_555 1_555 yes
RU(3) C(32) C(31) 45.308(16) 1_555 1_555 1_555 yes
RU(3) C(32) C(34) 45.301(16) 1_555 1_555 1_555 yes
O(32) C(32) C(31) 133.88(5) 1_555 1_555 1_555 yes
O(32) C(32) C(34) 135.46(5) 1_555 1_555 1_555 yes
C(31) C(32) C(34) 90.61(2) 1_555 1_555 1_555 yes
RU(3) C(33) O(33) 178.77(6) 1_555 1_555 1_555 yes
RU(3) C(33) C(31) 45.021(15) 1_555 1_555 1_555 yes
RU(3) C(33) C(34) 45.013(15) 1_555 1_555 1_555 yes
O(33) C(33) C(31) 134.75(5) 1_555 1_555 1_555 yes
O(33) C(33) C(34) 135.21(5) 1_555 1_555 1_555 yes
C(31) C(33) C(34) 90.03(2) 1_555 1_555 1_555 yes
RU(3) C(34) O(34) 173.65(5) 1_555 1_555 1_555 yes
RU(3) C(34) C(14) 91.21(2) 1_555 1_555 1_555 yes
RU(3) C(34) C(24) 89.83(2) 1_555 1_555 1_555 yes
RU(3) C(34) C(32) 44.118(15) 1_555 1_555 1_555 yes
RU(3) C(34) C(33) 44.421(15) 1_555 1_555 1_555 yes
O(34) C(34) C(14) 94.00(4) 1_555 1_555 1_555 yes
O(34) C(34) C(24) 95.90(4) 1_555 1_555 1_555 yes
O(34) C(34) C(32) 131.53(5) 1_555 1_555 1_555 yes
O(34) C(34) C(33) 131.84(4) 1_555 1_555 1_555 yes
C(14) C(34) C(24) 60.275(17) 1_555 1_555 1_555 yes
C(14) C(34) C(32) 95.18(2) 1_555 1_555 1_555 yes
C(14) C(34) C(33) 131.73(2) 1_555 1_555 1_555 yes
C(24) C(34) C(32) 129.50(2) 1_555 1_555 1_555 yes
C(24) C(34) C(33) 95.57(2) 1_555 1_555 1_555 yes
C(32) C(34) C(33) 67.45(2) 1_555 1_555 1_555 yes

loop_
_geom_bond_atom_site_label_1
_geom_bond_atom_site_label_2
_geom_bond_distance
_geom_bond_site_symmetry_1
_geom_bond_site_symmetry_2
_geom_bond_publ_flag
RU(1) RU(2) 2.84671(5) 1_555 1_555 yes
RU(1) RU(3) 2.84761(5) 1_555 1_555 yes
RU(1) C(11) 1.9414(5) 1_555 1_555 yes
RU(1) C(12) 1.9321(5) 1_555 1_555 yes
RU(1) C(13) 1.9189(5) 1_555 1_555 yes
RU(1) C(14) 1.9503(5) 1_555 1_555 yes
RU(2) RU(3) 2.85918(6) 1_555 1_555 yes
RU(2) C(21) 1.9386(5) 1_555 1_555 yes
RU(2) C(22) 1.9377(5) 1_555 1_555 yes
RU(2) C(23) 1.9165(5) 1_555 1_555 yes
RU(2) C(24) 1.9485(5) 1_555 1_555 yes
RU(3) C(31) 1.9391(5) 1_555 1_555 yes
RU(3) C(32) 1.9129(6) 1_555 1_555 yes
RU(3) C(33) 1.9329(5) 1_555 1_555 yes
RU(3) C(34) 1.9532(5) 1_555 1_555 yes
O(11) C(11) 1.1409(6) 1_555 1_555 yes
O(12) C(12) 1.1398(7) 1_555 1_555 yes
O(13) C(13) 1.1405(7) 1_555 1_555 yes
O(14) C(14) 1.1393(6) 1_555 1_555 yes
O(21) C(21) 1.1435(7) 1_555 1_555 yes
O(22) C(22) 1.1375(7) 1_555 1_555 yes
O(23) C(23) 1.1449(7) 1_555 1_555 yes
O(24) C(24) 1.1425(7) 1_555 1_555 yes
O(31) C(31) 1.1419(7) 1_555 1_555 yes
O(32) C(32) 1.1462(8) 1_555 1_555 yes
O(33) C(33) 1.1392(7) 1_555 1_555 yes
O(34) C(34) 1.1380(7) 1_555 1_555 yes
C(11) C(12) 2.7817(7) 1_555 1_555 yes
C(11) C(13) 2.6995(7) 1_555 1_555 yes
C(11) C(21) 2.8339(7) 1_555 1_555 yes
C(11) C(31) 2.7847(7) 1_555 1_555 yes
C(12) C(14) 2.7642(7) 1_555 1_555 yes
C(13) C(14) 2.7321(7) 1_555 1_555 yes
C(14) C(24) 2.8297(7) 1_555 1_555 yes
C(14) C(34) 2.8091(7) 1_555 1_555 yes
C(21) C(22) 2.7491(7) 1_555 1_555 yes
C(21) C(23) 2.7393(7) 1_555 1_555 yes
C(21) C(31) 2.8033(8) 1_555 1_555 yes
C(22) C(24) 2.7635(7) 1_555 1_555 yes
C(23) C(24) 2.7468(7) 1_555 1_555 yes
C(24) C(34) 2.8268(7) 1_555 1_555 yes
C(31) C(32) 2.7277(8) 1_555 1_555 yes
C(31) C(33) 2.7413(7) 1_555 1_555 yes
C(32) C(34) 2.7477(7) 1_555 1_555 yes
C(33) C(34) 2.7615(7) 1_555 1_555 yes

loop_
_geom_torsion_atom_site_label_1
_geom_torsion_atom_site_label_2
_geom_torsion_atom_site_label_3
_geom_torsion_atom_site_label_4
_geom_torsion
_geom_torsion_site_symmetry_1
_geom_torsion_site_symmetry_2
_geom_torsion_site_symmetry_3
_geom_torsion_site_symmetry_4
_geom_torsion_publ_flag
RU(3) RU(1) RU(2) C(21) -89.956(15) 1_555 1_555 1_555 1_555 yes
RU(3) RU(1) RU(2) C(22) -1.62(4) 1_555 1_555 1_555 1_555 yes
RU(3) RU(1) RU(2) C(23) 179.601(16) 1_555 1_555 1_555 1_555 yes
RU(3) RU(1) RU(2) C(24) 89.068(14) 1_555 1_555 1_555 1_555 yes
RU(2) RU(1) RU(3) C(31) 88.558(16) 1_555 1_555 1_555 1_555 yes
RU(2) RU(1) RU(3) C(32) 178.746(16) 1_555 1_555 1_555 1_555 yes
RU(2) RU(1) RU(3) C(33) -2.50(5) 1_555 1_555 1_555 1_555 yes
RU(2) RU(1) RU(3) C(34) -90.792(15) 1_555 1_555 1_555 1_555 yes
C(11) RU(1) RU(2) RU(3) 87.147(14) 1_555 1_555 1_555 1_555 yes
RU(2) RU(1) C(11) O(11) 161.6(4) 1_555 1_555 1_555 1_555 yes
RU(2) RU(1) C(11) C(12) 96.156(15) 1_555 1_555 1_555 1_555 yes
RU(2) RU(1) C(11) C(13) -159.296(15) 1_555 1_555 1_555 1_555 yes
C(11) RU(1) RU(2) C(21) -2.81(2) 1_555 1_555 1_555 1_555 yes
RU(2) RU(1) C(11) C(21) 1.921(14) 1_555 1_555 1_555 1_555 yes
C(11) RU(1) RU(2) C(22) 85.53(5) 1_555 1_555 1_555 1_555 yes
C(11) RU(1) RU(2) C(23) -93.25(2) 1_555 1_555 1_555 1_555 yes
C(11) RU(1) RU(2) C(24) 176.22(2) 1_555 1_555 1_555 1_555 yes
RU(2) RU(1) C(11) C(31) -57.876(15) 1_555 1_555 1_555 1_555 yes
C(12) RU(1) RU(2) RU(3) 179.022(15) 1_555 1_555 1_555 1_555 yes
RU(2) RU(1) C(12) O(12) 17(5) 1_555 1_555 1_555 1_555 yes
RU(2) RU(1) C(12) C(11) -90.795(14) 1_555 1_555 1_555 1_555 yes
RU(2) RU(1) C(12) C(14) 90.003(14) 1_555 1_555 1_555 1_555 yes
C(12) RU(1) RU(2) C(21) 89.07(2) 1_555 1_555 1_555 1_555 yes
C(12) RU(1) RU(2) C(22) 177.40(5) 1_555 1_555 1_555 1_555 yes
C(12) RU(1) RU(2) C(23) -1.38(2) 1_555 1_555 1_555 1_555 yes
C(12) RU(1) RU(2) C(24) -91.91(2) 1_555 1_555 1_555 1_555 yes
C(13) RU(1) RU(2) RU(3) -0.87(4) 1_555 1_555 1_555 1_555 yes
RU(2) RU(1) C(13) O(13) 38.5(19) 1_555 1_555 1_555 1_555 yes
RU(2) RU(1) C(13) C(11) 88.35(4) 1_555 1_555 1_555 1_555 yes
RU(2) RU(1) C(13) C(14) -89.34(4) 1_555 1_555 1_555 1_555 yes
C(13) RU(1) RU(2) C(21) -90.82(5) 1_555 1_555 1_555 1_555 yes
C(13) RU(1) RU(2) C(22) -2.49(6) 1_555 1_555 1_555 1_555 yes
C(13) RU(1) RU(2) C(23) 178.73(5) 1_555 1_555 1_555 1_555 yes
C(13) RU(1) RU(2) C(24) 88.20(5) 1_555 1_555 1_555 1_555 yes
C(14) RU(1) RU(2) RU(3) -90.190(14) 1_555 1_555 1_555 1_555 yes
RU(2) RU(1) C(14) O(14) -158.3(4) 1_555 1_555 1_555 1_555 yes
RU(2) RU(1) C(14) C(12) -96.133(15) 1_555 1_555 1_555 1_555 yes
RU(2) RU(1) C(14) C(13) 159.289(15) 1_555 1_555 1_555 1_555 yes
C(14) RU(1) RU(2) C(21) 179.85(2) 1_555 1_555 1_555 1_555 yes
C(14) RU(1) RU(2) C(22) -91.81(5) 1_555 1_555 1_555 1_555 yes
C(14) RU(1) RU(2) C(23) 89.41(2) 1_555 1_555 1_555 1_555 yes
C(14) RU(1) RU(2) C(24) -1.12(2) 1_555 1_555 1_555 1_555 yes
RU(2) RU(1) C(14) C(24) 0.772(14) 1_555 1_555 1_555 1_555 yes
RU(2) RU(1) C(14) C(34) 60.945(14) 1_555 1_555 1_555 1_555 yes
C(11) RU(1) RU(3) RU(2) -91.935(14) 1_555 1_555 1_555 1_555 yes
RU(3) RU(1) C(11) O(11) -138.2(4) 1_555 1_555 1_555 1_555 yes
RU(3) RU(1) C(11) C(12) 156.383(15) 1_555 1_555 1_555 1_555 yes
RU(3) RU(1) C(11) C(13) -99.068(15) 1_555 1_555 1_555 1_555 yes
RU(3) RU(1) C(11) C(21) 62.149(14) 1_555 1_555 1_555 1_555 yes
C(11) RU(1) RU(3) C(31) -3.38(2) 1_555 1_555 1_555 1_555 yes
RU(3) RU(1) C(11) C(31) 2.352(15) 1_555 1_555 1_555 1_555 yes
C(11) RU(1) RU(3) C(32) 86.81(2) 1_555 1_555 1_555 1_555 yes
C(11) RU(1) RU(3) C(33) -94.44(5) 1_555 1_555 1_555 1_555 yes
C(11) RU(1) RU(3) C(34) 177.27(2) 1_555 1_555 1_555 1_555 yes
C(12) RU(1) RU(3) RU(2) -2.43(4) 1_555 1_555 1_555 1_555 yes
RU(3) RU(1) C(12) O(12) 19(5) 1_555 1_555 1_555 1_555 yes
RU(3) RU(1) C(12) C(11) -88.67(4) 1_555 1_555 1_555 1_555 yes
RU(3) RU(1) C(12) C(14) 92.12(4) 1_555 1_555 1_555 1_555 yes
C(12) RU(1) RU(3) C(31) 86.13(4) 1_555 1_555 1_555 1_555 yes
C(12) RU(1) RU(3) C(32) 176.32(4) 1_555 1_555 1_555 1_555 yes
C(12) RU(1) RU(3) C(33) -4.93(6) 1_555 1_555 1_555 1_555 yes
C(12) RU(1) RU(3) C(34) -93.22(4) 1_555 1_555 1_555 1_555 yes
C(13) RU(1) RU(3) RU(2) 179.689(16) 1_555 1_555 1_555 1_555 yes
RU(3) RU(1) C(13) O(13) 38(2) 1_555 1_555 1_555 1_555 yes
RU(3) RU(1) C(13) C(11) 87.591(14) 1_555 1_555 1_555 1_555 yes
RU(3) RU(1) C(13) C(14) -90.100(14) 1_555 1_555 1_555 1_555 yes
C(13) RU(1) RU(3) C(31) -91.75(2) 1_555 1_555 1_555 1_555 yes
C(13) RU(1) RU(3) C(32) -1.56(2) 1_555 1_555 1_555 1_555 yes
C(13) RU(1) RU(3) C(33) 177.19(5) 1_555 1_555 1_555 1_555 yes
C(13) RU(1) RU(3) C(34) 88.90(2) 1_555 1_555 1_555 1_555 yes
C(14) RU(1) RU(3) RU(2) 89.835(14) 1_555 1_555 1_555 1_555 yes
RU(3) RU(1) C(14) O(14) 141.4(4) 1_555 1_555 1_555 1_555 yes
RU(3) RU(1) C(14) C(12) -156.412(15) 1_555 1_555 1_555 1_555 yes
RU(3) RU(1) C(14) C(13) 99.010(15) 1_555 1_555 1_555 1_555 yes
RU(3) RU(1) C(14) C(24) -59.507(14) 1_555 1_555 1_555 1_555 yes
C(14) RU(1) RU(3) C(31) 178.39(2) 1_555 1_555 1_555 1_555 yes
C(14) RU(1) RU(3) C(32) -91.42(2) 1_555 1_555 1_555 1_555 yes
C(14) RU(1) RU(3) C(33) 87.33(5) 1_555 1_555 1_555 1_555 yes
C(14) RU(1) RU(3) C(34) -0.96(2) 1_555 1_555 1_555 1_555 yes
RU(3) RU(1) C(14) C(34) 0.665(14) 1_555 1_555 1_555 1_555 yes
C(12) RU(1) C(11) O(11) 65.4(4) 1_555 1_555 1_555 1_555 yes
C(11) RU(1) C(12) O(12) 108(5) 1_555 1_555 1_555 1_555 yes
C(12) RU(1) C(11) C(13) 104.55(2) 1_555 1_555 1_555 1_555 yes
C(11) RU(1) C(12) C(14) -179.20(2) 1_555 1_555 1_555 1_555 yes
C(12) RU(1) C(11) C(21) -94.23(2) 1_555 1_555 1_555 1_555 yes
C(12) RU(1) C(11) C(31) -154.03(2) 1_555 1_555 1_555 1_555 yes
C(13) RU(1) C(11) O(11) -39.1(4) 1_555 1_555 1_555 1_555 yes
C(11) RU(1) C(13) O(13) -50(2) 1_555 1_555 1_555 1_555 yes
C(13) RU(1) C(11) C(12) -104.55(2) 1_555 1_555 1_555 1_555 yes
C(11) RU(1) C(13) C(14) -177.69(2) 1_555 1_555 1_555 1_555 yes
C(13) RU(1) C(11) C(21) 161.22(2) 1_555 1_555 1_555 1_555 yes
C(13) RU(1) C(11) C(31) 101.42(2) 1_555 1_555 1_555 1_555 yes
C(14) RU(1) C(11) O(11) -97.5(6) 1_555 1_555 1_555 1_555 yes
C(11) RU(1) C(14) O(14) 100.7(6) 1_555 1_555 1_555 1_555 yes
C(14) RU(1) C(11) C(12) -162.9(4) 1_555 1_555 1_555 1_555 yes
C(11) RU(1) C(14) C(12) 162.9(4) 1_555 1_555 1_555 1_555 yes
C(14) RU(1) C(11) C(13) -58.3(4) 1_555 1_555 1_555 1_555 yes
C(11) RU(1) C(14) C(13) 58.3(4) 1_555 1_555 1_555 1_555 yes
C(14) RU(1) C(11) C(21) 102.9(4) 1_555 1_555 1_555 1_555 yes
C(11) RU(1) C(14) C(24) -100.2(4) 1_555 1_555 1_555 1_555 yes
C(14) RU(1) C(11) C(31) 43.1(4) 1_555 1_555 1_555 1_555 yes
C(11) RU(1) C(14) C(34) -40.0(4) 1_555 1_555 1_555 1_555 yes
C(13) RU(1) C(12) O(12) -163(5) 1_555 1_555 1_555 1_555 yes
C(12) RU(1) C(13) O(13) -141(2) 1_555 1_555 1_555 1_555 yes
C(13) RU(1) C(12) C(11) 89.16(2) 1_555 1_555 1_555 1_555 yes
C(12) RU(1) C(13) C(11) -91.53(2) 1_555 1_555 1_555 1_555 yes
C(13) RU(1) C(12) C(14) -90.04(2) 1_555 1_555 1_555 1_555 yes
C(12) RU(1) C(13) C(14) 90.78(2) 1_555 1_555 1_555 1_555 yes
C(14) RU(1) C(12) O(12) -73(5) 1_555 1_555 1_555 1_555 yes
C(12) RU(1) C(14) O(14) -62.1(4) 1_555 1_555 1_555 1_555 yes
C(14) RU(1) C(12) C(11) 179.20(2) 1_555 1_555 1_555 1_555 yes
C(12) RU(1) C(14) C(13) -104.58(2) 1_555 1_555 1_555 1_555 yes
C(12) RU(1) C(14) C(24) 96.91(2) 1_555 1_555 1_555 1_555 yes
C(12) RU(1) C(14) C(34) 157.08(2) 1_555 1_555 1_555 1_555 yes
C(14) RU(1) C(13) O(13) 128(2) 1_555 1_555 1_555 1_555 yes
C(13) RU(1) C(14) O(14) 42.4(4) 1_555 1_555 1_555 1_555 yes
C(14) RU(1) C(13) C(11) 177.69(2) 1_555 1_555 1_555 1_555 yes
C(13) RU(1) C(14) C(12) 104.58(2) 1_555 1_555 1_555 1_555 yes
C(13) RU(1) C(14) C(24) -158.52(2) 1_555 1_555 1_555 1_555 yes
C(13) RU(1) C(14) C(34) -98.34(2) 1_555 1_555 1_555 1_555 yes
RU(1) RU(2) RU(3) C(31) -90.945(16) 1_555 1_555 1_555 1_555 yes
RU(1) RU(2) RU(3) C(32) -3.00(4) 1_555 1_555 1_555 1_555 yes
RU(1) RU(2) RU(3) C(33) 179.095(16) 1_555 1_555 1_555 1_555 yes
RU(1) RU(2) RU(3) C(34) 88.513(15) 1_555 1_555 1_555 1_555 yes
RU(1) RU(2) C(21) O(21) -147.6(4) 1_555 1_555 1_555 1_555 yes
RU(1) RU(2) C(21) C(11) 1.924(14) 1_555 1_555 1_555 1_555 yes
RU(1) RU(2) C(21) C(22) 158.431(16) 1_555 1_555 1_555 1_555 yes
RU(1) RU(2) C(21) C(23) -96.674(16) 1_555 1_555 1_555 1_555 yes
RU(1) RU(2) C(21) C(31) 61.132(15) 1_555 1_555 1_555 1_555 yes
RU(1) RU(2) C(22) O(22) -115(3) 1_555 1_555 1_555 1_555 yes
RU(1) RU(2) C(22) C(21) -88.08(4) 1_555 1_555 1_555 1_555 yes
RU(1) RU(2) C(22) C(24) 90.48(4) 1_555 1_555 1_555 1_555 yes
RU(1) RU(2) C(23) O(23) 10(5) 1_555 1_555 1_555 1_555 yes
RU(1) RU(2) C(23) C(21) 89.033(15) 1_555 1_555 1_555 1_555 yes
RU(1) RU(2) C(23) C(24) -89.638(15) 1_555 1_555 1_555 1_555 yes
RU(1) RU(2) C(24) O(24) 149.1(4) 1_555 1_555 1_555 1_555 yes
RU(1) RU(2) C(24) C(14) 0.773(14) 1_555 1_555 1_555 1_555 yes
RU(1) RU(2) C(24) C(22) -158.422(16) 1_555 1_555 1_555 1_555 yes
RU(1) RU(2) C(24) C(23) 96.679(16) 1_555 1_555 1_555 1_555 yes
RU(1) RU(2) C(24) C(34) -58.782(14) 1_555 1_555 1_555 1_555 yes
C(21) RU(2) RU(3) RU(1) 89.135(15) 1_555 1_555 1_555 1_555 yes
RU(3) RU(2) C(21) O(21) 152.6(4) 1_555 1_555 1_555 1_555 yes
RU(3) RU(2) C(21) C(11) -57.956(14) 1_555 1_555 1_555 1_555 yes
RU(3) RU(2) C(21) C(22) 98.550(16) 1_555 1_555 1_555 1_555 yes
RU(3) RU(2) C(21) C(23) -156.554(16) 1_555 1_555 1_555 1_555 yes
C(21) RU(2) RU(3) C(31) -1.81(2) 1_555 1_555 1_555 1_555 yes
RU(3) RU(2) C(21) C(31) 1.252(15) 1_555 1_555 1_555 1_555 yes
C(21) RU(2) RU(3) C(32) 86.14(4) 1_555 1_555 1_555 1_555 yes
C(21) RU(2) RU(3) C(33) -91.77(2) 1_555 1_555 1_555 1_555 yes
C(21) RU(2) RU(3) C(34) 177.65(2) 1_555 1_555 1_555 1_555 yes
C(22) RU(2) RU(3) RU(1) 179.398(16) 1_555 1_555 1_555 1_555 yes
RU(3) RU(2) C(22) O(22) -117(3) 1_555 1_555 1_555 1_555 yes
RU(3) RU(2) C(22) C(21) -89.492(15) 1_555 1_555 1_555 1_555 yes
RU(3) RU(2) C(22) C(24) 89.066(15) 1_555 1_555 1_555 1_555 yes
C(22) RU(2) RU(3) C(31) 88.45(2) 1_555 1_555 1_555 1_555 yes
C(22) RU(2) RU(3) C(32) 176.40(4) 1_555 1_555 1_555 1_555 yes
C(22) RU(2) RU(3) C(33) -1.51(2) 1_555 1_555 1_555 1_555 yes
C(22) RU(2) RU(3) C(34) -92.09(2) 1_555 1_555 1_555 1_555 yes
C(23) RU(2) RU(3) RU(1) -1.00(4) 1_555 1_555 1_555 1_555 yes
RU(3) RU(2) C(23) O(23) 11(5) 1_555 1_555 1_555 1_555 yes
RU(3) RU(2) C(23) C(21) 89.90(4) 1_555 1_555 1_555 1_555 yes
RU(3) RU(2) C(23) C(24) -88.77(4) 1_555 1_555 1_555 1_555 yes
C(23) RU(2) RU(3) C(31) -91.94(4) 1_555 1_555 1_555 1_555 yes
C(23) RU(2) RU(3) C(32) -3.99(6) 1_555 1_555 1_555 1_555 yes
C(23) RU(2) RU(3) C(33) 178.10(4) 1_555 1_555 1_555 1_555 yes
C(23) RU(2) RU(3) C(34) 87.52(4) 1_555 1_555 1_555 1_555 yes
C(24) RU(2) RU(3) RU(1) -90.099(14) 1_555 1_555 1_555 1_555 yes
RU(3) RU(2) C(24) O(24) -151.0(4) 1_555 1_555 1_555 1_555 yes
RU(3) RU(2) C(24) C(14) 60.651(14) 1_555 1_555 1_555 1_555 yes
RU(3) RU(2) C(24) C(22) -98.543(16) 1_555 1_555 1_555 1_555 yes
RU(3) RU(2) C(24) C(23) 156.557(16) 1_555 1_555 1_555 1_555 yes
C(24) RU(2) RU(3) C(31) 178.96(2) 1_555 1_555 1_555 1_555 yes
C(24) RU(2) RU(3) C(32) -93.09(4) 1_555 1_555 1_555 1_555 yes
C(24) RU(2) RU(3) C(33) 89.00(2) 1_555 1_555 1_555 1_555 yes
C(24) RU(2) RU(3) C(34) -1.59(2) 1_555 1_555 1_555 1_555 yes
RU(3) RU(2) C(24) C(34) 1.096(14) 1_555 1_555 1_555 1_555 yes
C(22) RU(2) C(21) O(21) 54.0(4) 1_555 1_555 1_555 1_555 yes
C(21) RU(2) C(22) O(22) -27(3) 1_555 1_555 1_555 1_555 yes
C(22) RU(2) C(21) C(11) -156.51(2) 1_555 1_555 1_555 1_555 yes
C(22) RU(2) C(21) C(23) 104.90(2) 1_555 1_555 1_555 1_555 yes
C(21) RU(2) C(22) C(24) 178.56(2) 1_555 1_555 1_555 1_555 yes
C(22) RU(2) C(21) C(31) -97.30(2) 1_555 1_555 1_555 1_555 yes
C(23) RU(2) C(21) O(21) -50.9(4) 1_555 1_555 1_555 1_555 yes
C(21) RU(2) C(23) O(23) -79(5) 1_555 1_555 1_555 1_555 yes
C(23) RU(2) C(21) C(11) 98.60(2) 1_555 1_555 1_555 1_555 yes
C(23) RU(2) C(21) C(22) -104.90(2) 1_555 1_555 1_555 1_555 yes
C(21) RU(2) C(23) C(24) -178.67(2) 1_555 1_555 1_555 1_555 yes
C(23) RU(2) C(21) C(31) 157.81(2) 1_555 1_555 1_555 1_555 yes
C(24) RU(2) C(21) O(21) 178.6(10) 1_555 1_555 1_555 1_555 yes
C(21) RU(2) C(24) O(24) -177.0(10) 1_555 1_555 1_555 1_555 yes
C(24) RU(2) C(21) C(11) -32.0(7) 1_555 1_555 1_555 1_555 yes
C(21) RU(2) C(24) C(14) 34.7(7) 1_555 1_555 1_555 1_555 yes
C(24) RU(2) C(21) C(22) 124.5(7) 1_555 1_555 1_555 1_555 yes
C(21) RU(2) C(24) C(22) -124.5(7) 1_555 1_555 1_555 1_555 yes
C(24) RU(2) C(21) C(23) -130.6(7) 1_555 1_555 1_555 1_555 yes
C(21) RU(2) C(24) C(23) 130.6(7) 1_555 1_555 1_555 1_555 yes
C(24) RU(2) C(21) C(31) 27.2(7) 1_555 1_555 1_555 1_555 yes
C(21) RU(2) C(24) C(34) -24.9(7) 1_555 1_555 1_555 1_555 yes
C(23) RU(2) C(22) O(22) 63(3) 1_555 1_555 1_555 1_555 yes
C(22) RU(2) C(23) O(23) -170(5) 1_555 1_555 1_555 1_555 yes
C(23) RU(2) C(22) C(21) 90.67(2) 1_555 1_555 1_555 1_555 yes
C(22) RU(2) C(23) C(21) -90.50(2) 1_555 1_555 1_555 1_555 yes
C(23) RU(2) C(22) C(24) -90.77(2) 1_555 1_555 1_555 1_555 yes
C(22) RU(2) C(23) C(24) 90.83(2) 1_555 1_555 1_555 1_555 yes
C(24) RU(2) C(22) O(22) 154(3) 1_555 1_555 1_555 1_555 yes
C(22) RU(2) C(24) O(24) -52.5(4) 1_555 1_555 1_555 1_555 yes
C(22) RU(2) C(24) C(14) 159.19(2) 1_555 1_555 1_555 1_555 yes
C(24) RU(2) C(22) C(21) -178.56(2) 1_555 1_555 1_555 1_555 yes
C(22) RU(2) C(24) C(23) -104.90(2) 1_555 1_555 1_555 1_555 yes
C(22) RU(2) C(24) C(34) 99.64(2) 1_555 1_555 1_555 1_555 yes
C(24) RU(2) C(23) O(23) 99(5) 1_555 1_555 1_555 1_555 yes
C(23) RU(2) C(24) O(24) 52.4(4) 1_555 1_555 1_555 1_555 yes
C(23) RU(2) C(24) C(14) -95.91(2) 1_555 1_555 1_555 1_555 yes
C(24) RU(2) C(23) C(21) 178.67(2) 1_555 1_555 1_555 1_555 yes
C(23) RU(2) C(24) C(22) 104.90(2) 1_555 1_555 1_555 1_555 yes
C(23) RU(2) C(24) C(34) -155.46(2) 1_555 1_555 1_555 1_555 yes
RU(1) RU(3) C(31) O(31) 145.5(4) 1_555 1_555 1_555 1_555 yes
RU(1) RU(3) C(31) C(11) 2.352(15) 1_555 1_555 1_555 1_555 yes
RU(1) RU(3) C(31) C(21) -58.581(15) 1_555 1_555 1_555 1_555 yes
RU(1) RU(3) C(31) C(32) 95.553(16) 1_555 1_555 1_555 1_555 yes
RU(1) RU(3) C(31) C(33) -159.064(16) 1_555 1_555 1_555 1_555 yes
RU(1) RU(3) C(32) O(32) -30.7(19) 1_555 1_555 1_555 1_555 yes
RU(1) RU(3) C(32) C(31) -90.272(16) 1_555 1_555 1_555 1_555 yes
RU(1) RU(3) C(32) C(34) 88.791(15) 1_555 1_555 1_555 1_555 yes
RU(1) RU(3) C(33) O(33) 171(3) 1_555 1_555 1_555 1_555 yes
RU(1) RU(3) C(33) C(31) 91.08(5) 1_555 1_555 1_555 1_555 yes
RU(1) RU(3) C(33) C(34) -87.95(4) 1_555 1_555 1_555 1_555 yes
RU(1) RU(3) C(34) O(34) -144.5(4) 1_555 1_555 1_555 1_555 yes
RU(1) RU(3) C(34) C(14) 0.665(14) 1_555 1_555 1_555 1_555 yes
RU(1) RU(3) C(34) C(24) 60.928(14) 1_555 1_555 1_555 1_555 yes
RU(1) RU(3) C(34) C(32) -95.541(16) 1_555 1_555 1_555 1_555 yes
RU(1) RU(3) C(34) C(33) 159.069(16) 1_555 1_555 1_555 1_555 yes
RU(2) RU(3) C(31) O(31) -154.6(4) 1_555 1_555 1_555 1_555 yes
RU(2) RU(3) C(31) C(11) 62.184(15) 1_555 1_555 1_555 1_555 yes
RU(2) RU(3) C(31) C(21) 1.252(15) 1_555 1_555 1_555 1_555 yes
RU(2) RU(3) C(31) C(32) 155.385(16) 1_555 1_555 1_555 1_555 yes
RU(2) RU(3) C(31) C(33) -99.232(16) 1_555 1_555 1_555 1_555 yes
RU(2) RU(3) C(32) O(32) -28.1(19) 1_555 1_555 1_555 1_555 yes
RU(2) RU(3) C(32) C(31) -87.67(4) 1_555 1_555 1_555 1_555 yes
RU(2) RU(3) C(32) C(34) 91.39(4) 1_555 1_555 1_555 1_555 yes
RU(2) RU(3) C(33) O(33) 169(2) 1_555 1_555 1_555 1_555 yes
RU(2) RU(3) C(33) C(31) 88.889(16) 1_555 1_555 1_555 1_555 yes
RU(2) RU(3) C(33) C(34) -90.144(15) 1_555 1_555 1_555 1_555 yes
RU(2) RU(3) C(34) O(34) 155.7(4) 1_555 1_555 1_555 1_555 yes
RU(2) RU(3) C(34) C(14) -59.171(14) 1_555 1_555 1_555 1_555 yes
RU(2) RU(3) C(34) C(24) 1.093(14) 1_555 1_555 1_555 1_555 yes
RU(2) RU(3) C(34) C(32) -155.376(16) 1_555 1_555 1_555 1_555 yes
RU(2) RU(3) C(34) C(33) 99.234(16) 1_555 1_555 1_555 1_555 yes
C(32) RU(3) C(31) O(31) 50.0(4) 1_555 1_555 1_555 1_555 yes
C(31) RU(3) C(32) O(32) 59.6(19) 1_555 1_555 1_555 1_555 yes
C(32) RU(3) C(31) C(11) -93.20(2) 1_555 1_555 1_555 1_555 yes
C(32) RU(3) C(31) C(21) -154.13(2) 1_555 1_555 1_555 1_555 yes
C(32) RU(3) C(31) C(33) 105.38(2) 1_555 1_555 1_555 1_555 yes
C(31) RU(3) C(32) C(34) 179.06(2) 1_555 1_555 1_555 1_555 yes
C(33) RU(3) C(31) O(31) -55.4(4) 1_555 1_555 1_555 1_555 yes
C(31) RU(3) C(33) O(33) 80(2) 1_555 1_555 1_555 1_555 yes
C(33) RU(3) C(31) C(11) 161.42(2) 1_555 1_555 1_555 1_555 yes
C(33) RU(3) C(31) C(21) 100.48(2) 1_555 1_555 1_555 1_555 yes
C(33) RU(3) C(31) C(32) -105.38(2) 1_555 1_555 1_555 1_555 yes
C(31) RU(3) C(33) C(34) -179.03(2) 1_555 1_555 1_555 1_555 yes
C(34) RU(3) C(31) O(31) 178.4(14) 1_555 1_555 1_555 1_555 yes
C(31) RU(3) C(34) O(34) -177.4(13) 1_555 1_555 1_555 1_555 yes
C(34) RU(3) C(31) C(11) 35.2(10) 1_555 1_555 1_555 1_555 yes
C(31) RU(3) C(34) C(14) -32.2(10) 1_555 1_555 1_555 1_555 yes
C(34) RU(3) C(31) C(21) -25.7(10) 1_555 1_555 1_555 1_555 yes
C(31) RU(3) C(34) C(24) 28.0(10) 1_555 1_555 1_555 1_555 yes
C(34) RU(3) C(31) C(32) 128.4(10) 1_555 1_555 1_555 1_555 yes
C(31) RU(3) C(34) C(32) -128.4(10) 1_555 1_555 1_555 1_555 yes
C(34) RU(3) C(31) C(33) -126.2(10) 1_555 1_555 1_555 1_555 yes
C(31) RU(3) C(34) C(33) 126.2(10) 1_555 1_555 1_555 1_555 yes
C(33) RU(3) C(32) O(32) 149.8(19) 1_555 1_555 1_555 1_555 yes
C(32) RU(3) C(33) O(33) -10(2) 1_555 1_555 1_555 1_555 yes
C(33) RU(3) C(32) C(31) 90.19(2) 1_555 1_555 1_555 1_555 yes
C(32) RU(3) C(33) C(31) -90.21(2) 1_555 1_555 1_555 1_555 yes
C(33) RU(3) C(32) C(34) -90.75(2) 1_555 1_555 1_555 1_555 yes
C(32) RU(3) C(33) C(34) 90.76(2) 1_555 1_555 1_555 1_555 yes
C(34) RU(3) C(32) O(32) -119.5(19) 1_555 1_555 1_555 1_555 yes
C(32) RU(3) C(34) O(34) -49.0(4) 1_555 1_555 1_555 1_555 yes
C(32) RU(3) C(34) C(14) 96.21(2) 1_555 1_555 1_555 1_555 yes
C(32) RU(3) C(34) C(24) 156.47(2) 1_555 1_555 1_555 1_555 yes
C(34) RU(3) C(32) C(31) -179.06(2) 1_555 1_555 1_555 1_555 yes
C(32) RU(3) C(34) C(33) -105.39(2) 1_555 1_555 1_555 1_555 yes
C(34) RU(3) C(33) O(33) -101(2) 1_555 1_555 1_555 1_555 yes
C(33) RU(3) C(34) O(34) 56.4(4) 1_555 1_555 1_555 1_555 yes
C(33) RU(3) C(34) C(14) -158.40(2) 1_555 1_555 1_555 1_555 yes
C(33) RU(3) C(34) C(24) -98.14(2) 1_555 1_555 1_555 1_555 yes
C(34) RU(3) C(33) C(31) 179.03(2) 1_555 1_555 1_555 1_555 yes
C(33) RU(3) C(34) C(32) 105.39(2) 1_555 1_555 1_555 1_555 yes
RU(1) C(11) C(12) O(12) -179.28(7) 1_555 1_555 1_555 1_555 yes
RU(1) C(11) C(12) C(14) 0.563(14) 1_555 1_555 1_555 1_555 yes
RU(1) C(11) C(13) O(13) 178.46(7) 1_555 1_555 1_555 1_555 yes
RU(1) C(11) C(13) C(14) 1.648(14) 1_555 1_555 1_555 1_555 yes
RU(1) C(11) C(21) RU(2) -2.82(2) 1_555 1_555 1_555 1_555 yes
RU(1) C(11) C(21) O(21) 173.66(4) 1_555 1_555 1_555 1_555 yes
RU(1) C(11) C(21) C(22) -24.76(3) 1_555 1_555 1_555 1_555 yes
RU(1) C(11) C(21) C(23) 41.33(2) 1_555 1_555 1_555 1_555 yes
RU(1) C(11) C(21) C(31) -92.83(2) 1_555 1_555 1_555 1_555 yes
RU(1) C(11) C(31) RU(3) -3.45(2) 1_555 1_555 1_555 1_555 yes
RU(1) C(11) C(31) O(31) -179.33(4) 1_555 1_555 1_555 1_555 yes
RU(1) C(11) C(31) C(21) 87.97(2) 1_555 1_555 1_555 1_555 yes
RU(1) C(11) C(31) C(32) -47.93(2) 1_555 1_555 1_555 1_555 yes
RU(1) C(11) C(31) C(33) 14.05(3) 1_555 1_555 1_555 1_555 yes
O(11) C(11) C(12) RU(1) -171.19(7) 1_555 1_555 1_555 1_555 yes
O(11) C(11) C(12) O(12) 9.53(7) 1_555 1_555 1_555 1_555 yes
O(11) C(11) C(12) C(14) -170.63(6) 1_555 1_555 1_555 1_555 yes
O(11) C(11) C(13) RU(1) 174.23(6) 1_555 1_555 1_555 1_555 yes
O(11) C(11) C(13) O(13) -7.31(7) 1_555 1_555 1_555 1_555 yes
O(11) C(11) C(13) C(14) 175.88(6) 1_555 1_555 1_555 1_555 yes
O(11) C(11) C(21) RU(2) 179.66(4) 1_555 1_555 1_555 1_555 yes
O(11) C(11) C(21) O(21) -3.86(5) 1_555 1_555 1_555 1_555 yes
O(11) C(11) C(21) C(22) 157.72(5) 1_555 1_555 1_555 1_555 yes
O(11) C(11) C(21) C(23) -136.18(4) 1_555 1_555 1_555 1_555 yes
O(11) C(11) C(21) C(31) 89.66(4) 1_555 1_555 1_555 1_555 yes
O(11) C(11) C(31) RU(3) 172.03(4) 1_555 1_555 1_555 1_555 yes
O(11) C(11) C(31) O(31) -3.85(5) 1_555 1_555 1_555 1_555 yes
O(11) C(11) C(31) C(21) -96.55(4) 1_555 1_555 1_555 1_555 yes
O(11) C(11) C(31) C(32) 127.55(4) 1_555 1_555 1_555 1_555 yes
O(11) C(11) C(31) C(33) -170.47(5) 1_555 1_555 1_555 1_555 yes
C(13) C(11) C(12) RU(1) -48.113(16) 1_555 1_555 1_555 1_555 yes
C(12) C(11) C(13) RU(1) 46.657(16) 1_555 1_555 1_555 1_555 yes
C(13) C(11) C(12) O(12) 132.61(7) 1_555 1_555 1_555 1_555 yes
C(12) C(11) C(13) O(13) -134.89(7) 1_555 1_555 1_555 1_555 yes
C(13) C(11) C(12) C(14) -47.549(18) 1_555 1_555 1_555 1_555 yes
C(12) C(11) C(13) C(14) 48.305(18) 1_555 1_555 1_555 1_555 yes
C(21) C(11) C(12) RU(1) 86.46(2) 1_555 1_555 1_555 1_555 yes
C(12) C(11) C(21) RU(2) -46.69(2) 1_555 1_555 1_555 1_555 yes
C(21) C(11) C(12) O(12) -92.82(6) 1_555 1_555 1_555 1_555 yes
C(12) C(11) C(21) O(21) 129.79(4) 1_555 1_555 1_555 1_555 yes
C(21) C(11) C(12) C(14) 87.02(2) 1_555 1_555 1_555 1_555 yes
C(12) C(11) C(21) C(22) -68.63(3) 1_555 1_555 1_555 1_555 yes
C(12) C(11) C(21) C(23) -2.53(2) 1_555 1_555 1_555 1_555 yes
C(12) C(11) C(21) C(31) -136.69(2) 1_555 1_555 1_555 1_555 yes
C(31) C(11) C(12) RU(1) 35.16(2) 1_555 1_555 1_555 1_555 yes
C(12) C(11) C(31) RU(3) -27.03(3) 1_555 1_555 1_555 1_555 yes
C(31) C(11) C(12) O(12) -144.12(8) 1_555 1_555 1_555 1_555 yes
C(12) C(11) C(31) O(31) 157.09(5) 1_555 1_555 1_555 1_555 yes
C(31) C(11) C(12) C(14) 35.72(3) 1_555 1_555 1_555 1_555 yes
C(12) C(11) C(31) C(21) 64.39(3) 1_555 1_555 1_555 1_555 yes
C(12) C(11) C(31) C(32) -71.51(3) 1_555 1_555 1_555 1_555 yes
C(12) C(11) C(31) C(33) -9.53(3) 1_555 1_555 1_555 1_555 yes
C(21) C(11) C(13) RU(1) -25.51(2) 1_555 1_555 1_555 1_555 yes
C(13) C(11) C(21) RU(2) 15.00(3) 1_555 1_555 1_555 1_555 yes
C(21) C(11) C(13) O(13) 152.95(8) 1_555 1_555 1_555 1_555 yes
C(13) C(11) C(21) O(21) -168.52(5) 1_555 1_555 1_555 1_555 yes
C(21) C(11) C(13) C(14) -23.86(3) 1_555 1_555 1_555 1_555 yes
C(13) C(11) C(21) C(22) -6.94(3) 1_555 1_555 1_555 1_555 yes
C(13) C(11) C(21) C(23) 59.15(3) 1_555 1_555 1_555 1_555 yes
C(13) C(11) C(21) C(31) -75.01(3) 1_555 1_555 1_555 1_555 yes
C(31) C(11) C(13) RU(1) -83.40(2) 1_555 1_555 1_555 1_555 yes
C(13) C(11) C(31) RU(3) 41.49(2) 1_555 1_555 1_555 1_555 yes
C(31) C(11) C(13) O(13) 95.05(6) 1_555 1_555 1_555 1_555 yes
C(13) C(11) C(31) O(31) -134.39(5) 1_555 1_555 1_555 1_555 yes
C(31) C(11) C(13) C(14) -81.75(2) 1_555 1_555 1_555 1_555 yes
C(13) C(11) C(31) C(21) 132.91(2) 1_555 1_555 1_555 1_555 yes
C(13) C(11) C(31) C(32) -2.99(2) 1_555 1_555 1_555 1_555 yes
C(13) C(11) C(31) C(33) 58.99(3) 1_555 1_555 1_555 1_555 yes
C(31) C(11) C(21) RU(2) 90.01(2) 1_555 1_555 1_555 1_555 yes
C(21) C(11) C(31) RU(3) -91.42(2) 1_555 1_555 1_555 1_555 yes
C(31) C(11) C(21) O(21) -93.52(4) 1_555 1_555 1_555 1_555 yes
C(21) C(11) C(31) O(31) 92.70(4) 1_555 1_555 1_555 1_555 yes
C(31) C(11) C(21) C(22) 68.07(3) 1_555 1_555 1_555 1_555 yes
C(31) C(11) C(21) C(23) 134.16(2) 1_555 1_555 1_555 1_555 yes
C(21) C(11) C(31) C(32) -135.90(2) 1_555 1_555 1_555 1_555 yes
C(21) C(11) C(31) C(33) -73.92(3) 1_555 1_555 1_555 1_555 yes
RU(1) C(12) C(14) O(14) 171.62(6) 1_555 1_555 1_555 1_555 yes
RU(1) C(12) C(14) C(13) 47.450(16) 1_555 1_555 1_555 1_555 yes
RU(1) C(12) C(14) C(24) -85.07(2) 1_555 1_555 1_555 1_555 yes
RU(1) C(12) C(14) C(34) -30.56(2) 1_555 1_555 1_555 1_555 yes
O(12) C(12) C(14) RU(1) 179.29(7) 1_555 1_555 1_555 1_555 yes
O(12) C(12) C(14) O(14) -9.10(7) 1_555 1_555 1_555 1_555 yes
O(12) C(12) C(14) C(13) -133.27(7) 1_555 1_555 1_555 1_555 yes
O(12) C(12) C(14) C(24) 94.21(6) 1_555 1_555 1_555 1_555 yes
O(12) C(12) C(14) C(34) 148.73(7) 1_555 1_555 1_555 1_555 yes
C(11) C(12) C(14) RU(1) -0.557(14) 1_555 1_555 1_555 1_555 yes
C(11) C(12) C(14) O(14) 171.06(6) 1_555 1_555 1_555 1_555 yes
C(11) C(12) C(14) C(13) 46.893(18) 1_555 1_555 1_555 1_555 yes
C(11) C(12) C(14) C(24) -85.63(2) 1_555 1_555 1_555 1_555 yes
C(11) C(12) C(14) C(34) -31.11(3) 1_555 1_555 1_555 1_555 yes
RU(1) C(13) C(14) O(14) -173.81(6) 1_555 1_555 1_555 1_555 yes
RU(1) C(13) C(14) C(12) -47.146(16) 1_555 1_555 1_555 1_555 yes
RU(1) C(13) C(14) C(24) 28.953(19) 1_555 1_555 1_555 1_555 yes
RU(1) C(13) C(14) C(34) 83.98(2) 1_555 1_555 1_555 1_555 yes
O(13) C(13) C(14) RU(1) -178.34(7) 1_555 1_555 1_555 1_555 yes
O(13) C(13) C(14) O(14) 7.85(7) 1_555 1_555 1_555 1_555 yes
O(13) C(13) C(14) C(12) 134.51(7) 1_555 1_555 1_555 1_555 yes
O(13) C(13) C(14) C(24) -149.39(8) 1_555 1_555 1_555 1_555 yes
O(13) C(13) C(14) C(34) -94.36(7) 1_555 1_555 1_555 1_555 yes
C(11) C(13) C(14) RU(1) -1.660(14) 1_555 1_555 1_555 1_555 yes
C(11) C(13) C(14) O(14) -175.47(6) 1_555 1_555 1_555 1_555 yes
C(11) C(13) C(14) C(12) -48.806(19) 1_555 1_555 1_555 1_555 yes
C(11) C(13) C(14) C(24) 27.29(3) 1_555 1_555 1_555 1_555 yes
C(11) C(13) C(14) C(34) 82.32(2) 1_555 1_555 1_555 1_555 yes
RU(1) C(14) C(24) RU(2) -1.13(2) 1_555 1_555 1_555 1_555 yes
RU(1) C(14) C(24) O(24) -177.68(4) 1_555 1_555 1_555 1_555 yes
RU(1) C(14) C(24) C(22) 18.26(3) 1_555 1_555 1_555 1_555 yes
RU(1) C(14) C(24) C(23) -45.24(2) 1_555 1_555 1_555 1_555 yes
RU(1) C(14) C(24) C(34) 89.89(2) 1_555 1_555 1_555 1_555 yes
RU(1) C(14) C(34) RU(3) -0.97(2) 1_555 1_555 1_555 1_555 yes
RU(1) C(14) C(34) O(34) 175.40(4) 1_555 1_555 1_555 1_555 yes
RU(1) C(14) C(34) C(24) -90.09(2) 1_555 1_555 1_555 1_555 yes
RU(1) C(14) C(34) C(32) 43.05(2) 1_555 1_555 1_555 1_555 yes
RU(1) C(14) C(34) C(33) -21.16(3) 1_555 1_555 1_555 1_555 yes
O(14) C(14) C(24) RU(2) 176.35(4) 1_555 1_555 1_555 1_555 yes
O(14) C(14) C(24) O(24) -0.20(5) 1_555 1_555 1_555 1_555 yes
O(14) C(14) C(24) C(22) -164.27(5) 1_555 1_555 1_555 1_555 yes
O(14) C(14) C(24) C(23) 132.23(4) 1_555 1_555 1_555 1_555 yes
O(14) C(14) C(24) C(34) -92.64(4) 1_555 1_555 1_555 1_555 yes
O(14) C(14) C(34) RU(3) -176.51(4) 1_555 1_555 1_555 1_555 yes
O(14) C(14) C(34) O(34) -0.14(5) 1_555 1_555 1_555 1_555 yes
O(14) C(14) C(34) C(24) 94.37(4) 1_555 1_555 1_555 1_555 yes
O(14) C(14) C(34) C(32) -132.49(4) 1_555 1_555 1_555 1_555 yes
O(14) C(14) C(34) C(33) 163.30(5) 1_555 1_555 1_555 1_555 yes
C(12) C(14) C(24) RU(2) 43.00(2) 1_555 1_555 1_555 1_555 yes
C(12) C(14) C(24) O(24) -133.54(4) 1_555 1_555 1_555 1_555 yes
C(12) C(14) C(24) C(22) 62.39(3) 1_555 1_555 1_555 1_555 yes
C(12) C(14) C(24) C(23) -1.11(2) 1_555 1_555 1_555 1_555 yes
C(12) C(14) C(24) C(34) 134.02(2) 1_555 1_555 1_555 1_555 yes
C(12) C(14) C(34) RU(3) 19.84(3) 1_555 1_555 1_555 1_555 yes
C(12) C(14) C(34) O(34) -163.79(5) 1_555 1_555 1_555 1_555 yes
C(12) C(14) C(34) C(24) -69.28(3) 1_555 1_555 1_555 1_555 yes
C(12) C(14) C(34) C(32) 63.86(3) 1_555 1_555 1_555 1_555 yes
C(12) C(14) C(34) C(33) -0.35(3) 1_555 1_555 1_555 1_555 yes
C(13) C(14) C(24) RU(2) -21.00(3) 1_555 1_555 1_555 1_555 yes
C(13) C(14) C(24) O(24) 162.45(5) 1_555 1_555 1_555 1_555 yes
C(13) C(14) C(24) C(22) -1.62(3) 1_555 1_555 1_555 1_555 yes
C(13) C(14) C(24) C(23) -65.12(3) 1_555 1_555 1_555 1_555 yes
C(13) C(14) C(24) C(34) 70.01(3) 1_555 1_555 1_555 1_555 yes
C(13) C(14) C(34) RU(3) -45.27(2) 1_555 1_555 1_555 1_555 yes
C(13) C(14) C(34) O(34) 131.10(4) 1_555 1_555 1_555 1_555 yes
C(13) C(14) C(34) C(24) -134.39(2) 1_555 1_555 1_555 1_555 yes
C(13) C(14) C(34) C(32) -1.25(2) 1_555 1_555 1_555 1_555 yes
C(13) C(14) C(34) C(33) -65.47(3) 1_555 1_555 1_555 1_555 yes
C(34) C(14) C(24) RU(2) -91.01(2) 1_555 1_555 1_555 1_555 yes
C(24) C(14) C(34) RU(3) 89.12(2) 1_555 1_555 1_555 1_555 yes
C(34) C(14) C(24) O(24) 92.44(4) 1_555 1_555 1_555 1_555 yes
C(24) C(14) C(34) O(34) -94.51(4) 1_555 1_555 1_555 1_555 yes
C(34) C(14) C(24) C(22) -71.63(3) 1_555 1_555 1_555 1_555 yes
C(34) C(14) C(24) C(23) -135.13(2) 1_555 1_555 1_555 1_555 yes
C(24) C(14) C(34) C(32) 133.14(2) 1_555 1_555 1_555 1_555 yes
C(24) C(14) C(34) C(33) 68.92(3) 1_555 1_555 1_555 1_555 yes
RU(2) C(21) C(22) O(22) 179.23(8) 1_555 1_555 1_555 1_555 yes
RU(2) C(21) C(22) C(24) -1.016(15) 1_555 1_555 1_555 1_555 yes
RU(2) C(21) C(23) O(23) 179.11(8) 1_555 1_555 1_555 1_555 yes
RU(2) C(21) C(23) C(24) 0.943(15) 1_555 1_555 1_555 1_555 yes
RU(2) C(21) C(31) RU(3) -1.85(2) 1_555 1_555 1_555 1_555 yes
RU(2) C(21) C(31) O(31) 175.35(4) 1_555 1_555 1_555 1_555 yes
RU(2) C(21) C(31) C(11) -90.89(2) 1_555 1_555 1_555 1_555 yes
RU(2) C(21) C(31) C(32) -25.43(3) 1_555 1_555 1_555 1_555 yes
RU(2) C(21) C(31) C(33) 42.61(2) 1_555 1_555 1_555 1_555 yes
O(21) C(21) C(22) RU(2) -172.59(7) 1_555 1_555 1_555 1_555 yes
O(21) C(21) C(22) O(22) 6.64(8) 1_555 1_555 1_555 1_555 yes
O(21) C(21) C(22) C(24) -173.61(6) 1_555 1_555 1_555 1_555 yes
O(21) C(21) C(23) RU(2) 172.88(7) 1_555 1_555 1_555 1_555 yes
O(21) C(21) C(23) O(23) -8.00(7) 1_555 1_555 1_555 1_555 yes
O(21) C(21) C(23) C(24) 173.83(6) 1_555 1_555 1_555 1_555 yes
O(21) C(21) C(31) RU(3) -178.51(4) 1_555 1_555 1_555 1_555 yes
O(21) C(21) C(31) O(31) -1.32(5) 1_555 1_555 1_555 1_555 yes
O(21) C(21) C(31) C(11) 92.44(4) 1_555 1_555 1_555 1_555 yes
O(21) C(21) C(31) C(32) 157.90(5) 1_555 1_555 1_555 1_555 yes
O(21) C(21) C(31) C(33) -134.05(4) 1_555 1_555 1_555 1_555 yes
C(11) C(21) C(22) RU(2) 32.01(2) 1_555 1_555 1_555 1_555 yes
C(11) C(21) C(22) O(22) -148.76(8) 1_555 1_555 1_555 1_555 yes
C(11) C(21) C(22) C(24) 30.99(3) 1_555 1_555 1_555 1_555 yes
C(11) C(21) C(23) RU(2) -84.56(2) 1_555 1_555 1_555 1_555 yes
C(23) C(21) C(11) O(11) -136.18(4) 1_555 1_555 1_555 1_555 yes
C(11) C(21) C(23) O(23) 94.55(7) 1_555 1_555 1_555 1_555 yes
C(23) C(21) C(11) C(12) -2.53(2) 1_555 1_555 1_555 1_555 yes
C(23) C(21) C(11) C(13) 59.15(3) 1_555 1_555 1_555 1_555 yes
C(11) C(21) C(23) C(24) -83.62(2) 1_555 1_555 1_555 1_555 yes
C(23) C(21) C(11) C(31) 134.16(2) 1_555 1_555 1_555 1_555 yes
C(31) C(21) C(11) RU(1) -92.83(2) 1_555 1_555 1_555 1_555 yes
C(11) C(21) C(31) RU(3) 89.04(2) 1_555 1_555 1_555 1_555 yes
C(31) C(21) C(11) O(11) 89.66(4) 1_555 1_555 1_555 1_555 yes
C(11) C(21) C(31) O(31) -93.76(4) 1_555 1_555 1_555 1_555 yes
C(31) C(21) C(11) C(12) -136.69(2) 1_555 1_555 1_555 1_555 yes
C(31) C(21) C(11) C(13) -75.01(3) 1_555 1_555 1_555 1_555 yes
C(11) C(21) C(31) C(32) 65.46(3) 1_555 1_555 1_555 1_555 yes
C(11) C(21) C(31) C(33) 133.50(3) 1_555 1_555 1_555 1_555 yes
C(23) C(21) C(22) RU(2) -46.967(17) 1_555 1_555 1_555 1_555 yes
C(22) C(21) C(23) RU(2) 47.428(17) 1_555 1_555 1_555 1_555 yes
C(23) C(21) C(22) O(22) 132.26(7) 1_555 1_555 1_555 1_555 yes
C(22) C(21) C(23) O(23) -133.46(7) 1_555 1_555 1_555 1_555 yes
C(23) C(21) C(22) C(24) -47.983(19) 1_555 1_555 1_555 1_555 yes
C(22) C(21) C(23) C(24) 48.370(19) 1_555 1_555 1_555 1_555 yes
C(31) C(21) C(22) RU(2) 85.19(2) 1_555 1_555 1_555 1_555 yes
C(22) C(21) C(31) RU(3) -46.46(2) 1_555 1_555 1_555 1_555 yes
C(31) C(21) C(22) O(22) -95.58(7) 1_555 1_555 1_555 1_555 yes
C(22) C(21) C(31) O(31) 130.73(5) 1_555 1_555 1_555 1_555 yes
C(22) C(21) C(31) C(11) -135.51(2) 1_555 1_555 1_555 1_555 yes
C(31) C(21) C(22) C(24) 84.17(2) 1_555 1_555 1_555 1_555 yes
C(22) C(21) C(31) C(32) -70.05(3) 1_555 1_555 1_555 1_555 yes
C(22) C(21) C(31) C(33) -2.00(2) 1_555 1_555 1_555 1_555 yes
C(31) C(21) C(23) RU(2) -29.97(2) 1_555 1_555 1_555 1_555 yes
C(23) C(21) C(31) RU(3) 18.61(3) 1_555 1_555 1_555 1_555 yes
C(31) C(21) C(23) O(23) 149.14(8) 1_555 1_555 1_555 1_555 yes
C(23) C(21) C(31) O(31) -164.19(6) 1_555 1_555 1_555 1_555 yes
C(23) C(21) C(31) C(11) -70.43(3) 1_555 1_555 1_555 1_555 yes
C(31) C(21) C(23) C(24) -29.03(3) 1_555 1_555 1_555 1_555 yes
C(23) C(21) C(31) C(32) -4.97(3) 1_555 1_555 1_555 1_555 yes
C(23) C(21) C(31) C(33) 63.07(3) 1_555 1_555 1_555 1_555 yes
O(22) C(22) RU(2) RU(1) -115(3) 1_555 1_555 1_555 1_555 yes
O(22) C(22) RU(2) RU(3) -117(3) 1_555 1_555 1_555 1_555 yes
O(22) C(22) RU(2) C(21) -27(3) 1_555 1_555 1_555 1_555 yes
O(22) C(22) RU(2) C(23) 63(3) 1_555 1_555 1_555 1_555 yes
O(22) C(22) RU(2) C(24) 154(3) 1_555 1_555 1_555 1_555 yes
C(21) C(22) RU(2) RU(1) -88.08(4) 1_555 1_555 1_555 1_555 yes
C(21) C(22) RU(2) RU(3) -89.492(15) 1_555 1_555 1_555 1_555 yes
RU(2) C(22) C(21) O(21) -172.59(7) 1_555 1_555 1_555 1_555 yes
RU(2) C(22) C(21) C(11) 32.01(2) 1_555 1_555 1_555 1_555 yes
C(21) C(22) RU(2) C(23) 90.67(2) 1_555 1_555 1_555 1_555 yes
C(21) C(22) RU(2) C(24) -178.56(2) 1_555 1_555 1_555 1_555 yes
C(24) C(22) RU(2) RU(1) 90.48(4) 1_555 1_555 1_555 1_555 yes
C(24) C(22) RU(2) RU(3) 89.066(15) 1_555 1_555 1_555 1_555 yes
RU(2) C(22) C(24) O(24) 173.07(7) 1_555 1_555 1_555 1_555 yes
RU(2) C(22) C(24) C(14) -28.25(2) 1_555 1_555 1_555 1_555 yes
C(24) C(22) RU(2) C(21) 178.56(2) 1_555 1_555 1_555 1_555 yes
C(24) C(22) RU(2) C(23) -90.77(2) 1_555 1_555 1_555 1_555 yes
RU(2) C(22) C(24) C(23) 46.933(17) 1_555 1_555 1_555 1_555 yes
RU(2) C(22) C(24) C(34) -83.87(2) 1_555 1_555 1_555 1_555 yes
O(22) C(22) C(21) RU(2) 179.23(8) 1_555 1_555 1_555 1_555 yes
O(22) C(22) C(21) O(21) 6.64(8) 1_555 1_555 1_555 1_555 yes
O(22) C(22) C(21) C(11) -148.76(8) 1_555 1_555 1_555 1_555 yes
O(22) C(22) C(24) RU(2) -179.24(8) 1_555 1_555 1_555 1_555 yes
O(22) C(22) C(24) O(24) -6.17(8) 1_555 1_555 1_555 1_555 yes
O(22) C(22) C(24) C(14) 152.51(8) 1_555 1_555 1_555 1_555 yes
O(22) C(22) C(24) C(23) -132.31(8) 1_555 1_555 1_555 1_555 yes
O(22) C(22) C(24) C(34) 96.89(7) 1_555 1_555 1_555 1_555 yes
C(24) C(22) C(21) RU(2) -1.016(15) 1_555 1_555 1_555 1_555 yes
C(21) C(22) C(24) RU(2) 1.016(15) 1_555 1_555 1_555 1_555 yes
C(24) C(22) C(21) O(21) -173.61(6) 1_555 1_555 1_555 1_555 yes
C(21) C(22) C(24) O(24) 174.09(6) 1_555 1_555 1_555 1_555 yes
C(24) C(22) C(21) C(11) 30.99(3) 1_555 1_555 1_555 1_555 yes
C(21) C(22) C(24) C(14) -27.24(3) 1_555 1_555 1_555 1_555 yes
C(21) C(22) C(24) C(23) 47.949(19) 1_555 1_555 1_555 1_555 yes
C(21) C(22) C(24) C(34) -82.85(2) 1_555 1_555 1_555 1_555 yes
O(23) C(23) RU(2) RU(1) 10(5) 1_555 1_555 1_555 1_555 yes
O(23) C(23) RU(2) RU(3) 11(5) 1_555 1_555 1_555 1_555 yes
O(23) C(23) RU(2) C(21) -79(5) 1_555 1_555 1_555 1_555 yes
O(23) C(23) RU(2) C(22) -170(5) 1_555 1_555 1_555 1_555 yes
O(23) C(23) RU(2) C(24) 99(5) 1_555 1_555 1_555 1_555 yes
C(21) C(23) RU(2) RU(1) 89.033(15) 1_555 1_555 1_555 1_555 yes
C(21) C(23) RU(2) RU(3) 89.90(4) 1_555 1_555 1_555 1_555 yes
RU(2) C(23) C(21) O(21) 172.88(7) 1_555 1_555 1_555 1_555 yes
C(21) C(23) RU(2) C(22) -90.50(2) 1_555 1_555 1_555 1_555 yes
C(21) C(23) RU(2) C(24) 178.67(2) 1_555 1_555 1_555 1_555 yes
C(24) C(23) RU(2) RU(1) -89.638(15) 1_555 1_555 1_555 1_555 yes
C(24) C(23) RU(2) RU(3) -88.77(4) 1_555 1_555 1_555 1_555 yes
RU(2) C(23) C(24) O(24) -173.04(7) 1_555 1_555 1_555 1_555 yes
RU(2) C(23) C(24) C(14) 86.08(2) 1_555 1_555 1_555 1_555 yes
C(24) C(23) RU(2) C(21) -178.67(2) 1_555 1_555 1_555 1_555 yes
C(24) C(23) RU(2) C(22) 90.83(2) 1_555 1_555 1_555 1_555 yes
RU(2) C(23) C(24) C(22) -47.237(17) 1_555 1_555 1_555 1_555 yes
RU(2) C(23) C(24) C(34) 33.05(2) 1_555 1_555 1_555 1_555 yes
O(23) C(23) C(21) RU(2) 179.11(8) 1_555 1_555 1_555 1_555 yes
O(23) C(23) C(21) O(21) -8.00(7) 1_555 1_555 1_555 1_555 yes
O(23) C(23) C(24) RU(2) -179.11(8) 1_555 1_555 1_555 1_555 yes
O(23) C(23) C(24) O(24) 7.85(7) 1_555 1_555 1_555 1_555 yes
O(23) C(23) C(24) C(14) -93.03(7) 1_555 1_555 1_555 1_555 yes
O(23) C(23) C(24) C(22) 133.66(7) 1_555 1_555 1_555 1_555 yes
O(23) C(23) C(24) C(34) -146.06(8) 1_555 1_555 1_555 1_555 yes
C(24) C(23) C(21) RU(2) 0.943(15) 1_555 1_555 1_555 1_555 yes
C(21) C(23) C(24) RU(2) -0.940(15) 1_555 1_555 1_555 1_555 yes
C(24) C(23) C(21) O(21) 173.83(6) 1_555 1_555 1_555 1_555 yes
C(21) C(23) C(24) O(24) -173.98(6) 1_555 1_555 1_555 1_555 yes
C(21) C(23) C(24) C(14) 85.14(2) 1_555 1_555 1_555 1_555 yes
C(21) C(23) C(24) C(22) -48.177(19) 1_555 1_555 1_555 1_555 yes
C(21) C(23) C(24) C(34) 32.11(3) 1_555 1_555 1_555 1_555 yes
O(24) C(24) RU(2) RU(1) 149.1(4) 1_555 1_555 1_555 1_555 yes
O(24) C(24) RU(2) RU(3) -151.0(4) 1_555 1_555 1_555 1_555 yes
O(24) C(24) RU(2) C(21) -177.0(10) 1_555 1_555 1_555 1_555 yes
O(24) C(24) RU(2) C(22) -52.5(4) 1_555 1_555 1_555 1_555 yes
O(24) C(24) RU(2) C(23) 52.4(4) 1_555 1_555 1_555 1_555 yes
C(14) C(24) RU(2) RU(1) 0.773(14) 1_555 1_555 1_555 1_555 yes
RU(2) C(24) C(14) RU(1) -1.13(2) 1_555 1_555 1_555 1_555 yes
C(14) C(24) RU(2) RU(3) 60.651(14) 1_555 1_555 1_555 1_555 yes
RU(2) C(24) C(14) O(14) 176.35(4) 1_555 1_555 1_555 1_555 yes
RU(2) C(24) C(14) C(12) 43.00(2) 1_555 1_555 1_555 1_555 yes
RU(2) C(24) C(14) C(13) -21.00(3) 1_555 1_555 1_555 1_555 yes
C(14) C(24) RU(2) C(21) 34.7(7) 1_555 1_555 1_555 1_555 yes
C(14) C(24) RU(2) C(22) 159.19(2) 1_555 1_555 1_555 1_555 yes
C(14) C(24) RU(2) C(23) -95.91(2) 1_555 1_555 1_555 1_555 yes
RU(2) C(24) C(14) C(34) -91.01(2) 1_555 1_555 1_555 1_555 yes
C(22) C(24) RU(2) RU(1) -158.422(16) 1_555 1_555 1_555 1_555 yes
C(22) C(24) RU(2) RU(3) -98.543(16) 1_555 1_555 1_555 1_555 yes
C(22) C(24) RU(2) C(21) -124.5(7) 1_555 1_555 1_555 1_555 yes
C(22) C(24) RU(2) C(23) 104.90(2) 1_555 1_555 1_555 1_555 yes
C(23) C(24) RU(2) RU(1) 96.679(16) 1_555 1_555 1_555 1_555 yes
C(23) C(24) RU(2) RU(3) 156.557(16) 1_555 1_555 1_555 1_555 yes
C(23) C(24) RU(2) C(21) 130.6(7) 1_555 1_555 1_555 1_555 yes
C(23) C(24) RU(2) C(22) -104.90(2) 1_555 1_555 1_555 1_555 yes
C(34) C(24) RU(2) RU(1) -58.782(14) 1_555 1_555 1_555 1_555 yes
C(34) C(24) RU(2) RU(3) 1.096(14) 1_555 1_555 1_555 1_555 yes
RU(2) C(24) C(34) RU(3) -1.60(2) 1_555 1_555 1_555 1_555 yes
RU(2) C(24) C(34) O(34) -178.87(4) 1_555 1_555 1_555 1_555 yes
RU(2) C(24) C(34) C(14) 89.88(2) 1_555 1_555 1_555 1_555 yes
C(34) C(24) RU(2) C(21) -24.9(7) 1_555 1_555 1_555 1_555 yes
C(34) C(24) RU(2) C(22) 99.64(2) 1_555 1_555 1_555 1_555 yes
C(34) C(24) RU(2) C(23) -155.46(2) 1_555 1_555 1_555 1_555 yes
RU(2) C(24) C(34) C(32) 19.51(3) 1_555 1_555 1_555 1_555 yes
RU(2) C(24) C(34) C(33) -45.72(2) 1_555 1_555 1_555 1_555 yes
O(24) C(24) C(14) RU(1) -177.68(4) 1_555 1_555 1_555 1_555 yes
O(24) C(24) C(14) O(14) -0.20(5) 1_555 1_555 1_555 1_555 yes
O(24) C(24) C(14) C(12) -133.54(4) 1_555 1_555 1_555 1_555 yes
O(24) C(24) C(14) C(13) 162.45(5) 1_555 1_555 1_555 1_555 yes
O(24) C(24) C(14) C(34) 92.44(4) 1_555 1_555 1_555 1_555 yes
O(24) C(24) C(34) RU(3) 175.32(4) 1_555 1_555 1_555 1_555 yes
O(24) C(24) C(34) O(34) -1.95(5) 1_555 1_555 1_555 1_555 yes
O(24) C(24) C(34) C(14) -93.20(4) 1_555 1_555 1_555 1_555 yes
O(24) C(24) C(34) C(32) -163.57(5) 1_555 1_555 1_555 1_555 yes
O(24) C(24) C(34) C(33) 131.20(4) 1_555 1_555 1_555 1_555 yes
C(22) C(24) C(14) RU(1) 18.26(3) 1_555 1_555 1_555 1_555 yes
C(22) C(24) C(14) O(14) -164.27(5) 1_555 1_555 1_555 1_555 yes
C(22) C(24) C(14) C(12) 62.39(3) 1_555 1_555 1_555 1_555 yes
C(22) C(24) C(14) C(13) -1.62(3) 1_555 1_555 1_555 1_555 yes
C(22) C(24) C(14) C(34) -71.63(3) 1_555 1_555 1_555 1_555 yes
C(23) C(24) C(14) RU(1) -45.24(2) 1_555 1_555 1_555 1_555 yes
C(23) C(24) C(14) O(14) 132.23(4) 1_555 1_555 1_555 1_555 yes
C(23) C(24) C(14) C(12) -1.11(2) 1_555 1_555 1_555 1_555 yes
C(23) C(24) C(14) C(13) -65.12(3) 1_555 1_555 1_555 1_555 yes
C(23) C(24) C(14) C(34) -135.13(2) 1_555 1_555 1_555 1_555 yes
C(34) C(24) C(14) RU(1) 89.89(2) 1_555 1_555 1_555 1_555 yes
C(14) C(24) C(34) RU(3) -91.48(2) 1_555 1_555 1_555 1_555 yes
C(34) C(24) C(14) O(14) -92.64(4) 1_555 1_555 1_555 1_555 yes
C(14) C(24) C(34) O(34) 91.25(4) 1_555 1_555 1_555 1_555 yes
C(34) C(24) C(14) C(12) 134.02(2) 1_555 1_555 1_555 1_555 yes
C(34) C(24) C(14) C(13) 70.01(3) 1_555 1_555 1_555 1_555 yes
C(14) C(24) C(34) C(32) -70.37(3) 1_555 1_555 1_555 1_555 yes
C(14) C(24) C(34) C(33) -135.60(2) 1_555 1_555 1_555 1_555 yes
C(22) C(24) C(34) RU(3) 42.60(2) 1_555 1_555 1_555 1_555 yes
C(22) C(24) C(34) O(34) -134.66(4) 1_555 1_555 1_555 1_555 yes
C(22) C(24) C(34) C(14) 134.09(2) 1_555 1_555 1_555 1_555 yes
C(22) C(24) C(34) C(32) 63.72(3) 1_555 1_555 1_555 1_555 yes
C(22) C(24) C(34) C(33) -1.52(2) 1_555 1_555 1_555 1_555 yes
C(23) C(24) C(34) RU(3) -23.97(3) 1_555 1_555 1_555 1_555 yes
C(23) C(24) C(34) O(34) 158.76(5) 1_555 1_555 1_555 1_555 yes
C(23) C(24) C(34) C(14) 67.51(3) 1_555 1_555 1_555 1_555 yes
C(23) C(24) C(34) C(32) -2.86(3) 1_555 1_555 1_555 1_555 yes
C(23) C(24) C(34) C(33) -68.09(3) 1_555 1_555 1_555 1_555 yes
O(31) C(31) RU(3) RU(1) 145.5(4) 1_555 1_555 1_555 1_555 yes
O(31) C(31) RU(3) RU(2) -154.6(4) 1_555 1_555 1_555 1_555 yes
O(31) C(31) RU(3) C(32) 50.0(4) 1_555 1_555 1_555 1_555 yes
O(31) C(31) RU(3) C(33) -55.4(4) 1_555 1_555 1_555 1_555 yes
O(31) C(31) RU(3) C(34) 178.4(14) 1_555 1_555 1_555 1_555 yes
C(11) C(31) RU(3) RU(1) 2.352(15) 1_555 1_555 1_555 1_555 yes
RU(3) C(31) C(11) RU(1) -3.45(2) 1_555 1_555 1_555 1_555 yes
C(11) C(31) RU(3) RU(2) 62.184(15) 1_555 1_555 1_555 1_555 yes
RU(3) C(31) C(11) O(11) 172.03(4) 1_555 1_555 1_555 1_555 yes
RU(3) C(31) C(11) C(12) -27.03(3) 1_555 1_555 1_555 1_555 yes
RU(3) C(31) C(11) C(13) 41.49(2) 1_555 1_555 1_555 1_555 yes
RU(3) C(31) C(11) C(21) -91.42(2) 1_555 1_555 1_555 1_555 yes
C(11) C(31) RU(3) C(32) -93.20(2) 1_555 1_555 1_555 1_555 yes
C(11) C(31) RU(3) C(33) 161.42(2) 1_555 1_555 1_555 1_555 yes
C(11) C(31) RU(3) C(34) 35.2(10) 1_555 1_555 1_555 1_555 yes
C(21) C(31) RU(3) RU(1) -58.581(15) 1_555 1_555 1_555 1_555 yes
C(21) C(31) RU(3) RU(2) 1.252(15) 1_555 1_555 1_555 1_555 yes
RU(3) C(31) C(21) RU(2) -1.85(2) 1_555 1_555 1_555 1_555 yes
RU(3) C(31) C(21) O(21) -178.51(4) 1_555 1_555 1_555 1_555 yes
C(21) C(31) RU(3) C(32) -154.13(2) 1_555 1_555 1_555 1_555 yes
C(21) C(31) RU(3) C(33) 100.48(2) 1_555 1_555 1_555 1_555 yes
C(21) C(31) RU(3) C(34) -25.7(10) 1_555 1_555 1_555 1_555 yes
C(32) C(31) RU(3) RU(1) 95.553(16) 1_555 1_555 1_555 1_555 yes
C(32) C(31) RU(3) RU(2) 155.385(16) 1_555 1_555 1_555 1_555 yes
RU(3) C(31) C(32) O(32) -178.11(8) 1_555 1_555 1_555 1_555 yes
C(32) C(31) RU(3) C(33) -105.38(2) 1_555 1_555 1_555 1_555 yes
C(32) C(31) RU(3) C(34) 128.4(10) 1_555 1_555 1_555 1_555 yes
RU(3) C(31) C(32) C(34) -0.667(15) 1_555 1_555 1_555 1_555 yes
C(33) C(31) RU(3) RU(1) -159.064(16) 1_555 1_555 1_555 1_555 yes
C(33) C(31) RU(3) RU(2) -99.232(16) 1_555 1_555 1_555 1_555 yes
RU(3) C(31) C(33) O(33) -178.29(8) 1_555 1_555 1_555 1_555 yes
C(33) C(31) RU(3) C(32) 105.38(2) 1_555 1_555 1_555 1_555 yes
C(33) C(31) RU(3) C(34) -126.2(10) 1_555 1_555 1_555 1_555 yes
RU(3) C(31) C(33) C(34) 0.683(15) 1_555 1_555 1_555 1_555 yes
O(31) C(31) C(11) RU(1) -179.33(4) 1_555 1_555 1_555 1_555 yes
O(31) C(31) C(11) O(11) -3.85(5) 1_555 1_555 1_555 1_555 yes
O(31) C(31) C(11) C(12) 157.09(5) 1_555 1_555 1_555 1_555 yes
O(31) C(31) C(11) C(13) -134.39(5) 1_555 1_555 1_555 1_555 yes
O(31) C(31) C(11) C(21) 92.70(4) 1_555 1_555 1_555 1_555 yes
O(31) C(31) C(21) RU(2) 175.35(4) 1_555 1_555 1_555 1_555 yes
O(31) C(31) C(21) O(21) -1.32(5) 1_555 1_555 1_555 1_555 yes
O(31) C(31) C(32) RU(3) -173.07(7) 1_555 1_555 1_555 1_555 yes
O(31) C(31) C(32) O(32) 8.82(8) 1_555 1_555 1_555 1_555 yes
O(31) C(31) C(32) C(34) -173.73(7) 1_555 1_555 1_555 1_555 yes
O(31) C(31) C(33) RU(3) 172.53(7) 1_555 1_555 1_555 1_555 yes
O(31) C(31) C(33) O(33) -5.76(8) 1_555 1_555 1_555 1_555 yes
O(31) C(31) C(33) C(34) 173.21(7) 1_555 1_555 1_555 1_555 yes
C(21) C(31) C(11) RU(1) 87.97(2) 1_555 1_555 1_555 1_555 yes
C(11) C(31) C(21) RU(2) -90.89(2) 1_555 1_555 1_555 1_555 yes
C(21) C(31) C(11) O(11) -96.55(4) 1_555 1_555 1_555 1_555 yes
C(11) C(31) C(21) O(21) 92.44(4) 1_555 1_555 1_555 1_555 yes
C(21) C(31) C(11) C(12) 64.39(3) 1_555 1_555 1_555 1_555 yes
C(21) C(31) C(11) C(13) 132.91(2) 1_555 1_555 1_555 1_555 yes
C(32) C(31) C(11) RU(1) -47.93(2) 1_555 1_555 1_555 1_555 yes
C(11) C(31) C(32) RU(3) 87.50(2) 1_555 1_555 1_555 1_555 yes
C(32) C(31) C(11) O(11) 127.55(4) 1_555 1_555 1_555 1_555 yes
C(11) C(31) C(32) O(32) -90.61(7) 1_555 1_555 1_555 1_555 yes
C(32) C(31) C(11) C(12) -71.51(3) 1_555 1_555 1_555 1_555 yes
C(32) C(31) C(11) C(13) -2.99(2) 1_555 1_555 1_555 1_555 yes
C(32) C(31) C(11) C(21) -135.90(2) 1_555 1_555 1_555 1_555 yes
C(11) C(31) C(32) C(34) 86.84(2) 1_555 1_555 1_555 1_555 yes
C(33) C(31) C(11) RU(1) 14.05(3) 1_555 1_555 1_555 1_555 yes
C(11) C(31) C(33) RU(3) -25.25(2) 1_555 1_555 1_555 1_555 yes
C(33) C(31) C(11) O(11) -170.47(5) 1_555 1_555 1_555 1_555 yes
C(11) C(31) C(33) O(33) 156.47(8) 1_555 1_555 1_555 1_555 yes
C(33) C(31) C(11) C(12) -9.53(3) 1_555 1_555 1_555 1_555 yes
C(33) C(31) C(11) C(13) 58.99(3) 1_555 1_555 1_555 1_555 yes
C(33) C(31) C(11) C(21) -73.92(3) 1_555 1_555 1_555 1_555 yes
C(11) C(31) C(33) C(34) -24.56(3) 1_555 1_555 1_555 1_555 yes
C(32) C(31) C(21) RU(2) -25.43(3) 1_555 1_555 1_555 1_555 yes
C(21) C(31) C(32) RU(3) 34.78(2) 1_555 1_555 1_555 1_555 yes
C(32) C(31) C(21) O(21) 157.90(5) 1_555 1_555 1_555 1_555 yes
C(21) C(31) C(32) O(32) -143.33(8) 1_555 1_555 1_555 1_555 yes
C(21) C(31) C(32) C(34) 34.12(3) 1_555 1_555 1_555 1_555 yes
C(33) C(31) C(21) RU(2) 42.61(2) 1_555 1_555 1_555 1_555 yes
C(21) C(31) C(33) RU(3) -83.30(2) 1_555 1_555 1_555 1_555 yes
C(33) C(31) C(21) O(21) -134.05(4) 1_555 1_555 1_555 1_555 yes
C(21) C(31) C(33) O(33) 98.42(7) 1_555 1_555 1_555 1_555 yes
C(21) C(31) C(33) C(34) -82.61(2) 1_555 1_555 1_555 1_555 yes
C(33) C(31) C(32) RU(3) -47.151(17) 1_555 1_555 1_555 1_555 yes
C(32) C(31) C(33) RU(3) 46.817(17) 1_555 1_555 1_555 1_555 yes
C(33) C(31) C(32) O(32) 134.74(7) 1_555 1_555 1_555 1_555 yes
C(32) C(31) C(33) O(33) -131.47(7) 1_555 1_555 1_555 1_555 yes
C(33) C(31) C(32) C(34) -47.82(2) 1_555 1_555 1_555 1_555 yes
C(32) C(31) C(33) C(34) 47.50(2) 1_555 1_555 1_555 1_555 yes
O(32) C(32) RU(3) RU(1) -30.7(19) 1_555 1_555 1_555 1_555 yes
O(32) C(32) RU(3) RU(2) -28.1(19) 1_555 1_555 1_555 1_555 yes
O(32) C(32) RU(3) C(31) 59.6(19) 1_555 1_555 1_555 1_555 yes
O(32) C(32) RU(3) C(33) 149.8(19) 1_555 1_555 1_555 1_555 yes
O(32) C(32) RU(3) C(34) -119.5(19) 1_555 1_555 1_555 1_555 yes
C(31) C(32) RU(3) RU(1) -90.272(16) 1_555 1_555 1_555 1_555 yes
C(31) C(32) RU(3) RU(2) -87.67(4) 1_555 1_555 1_555 1_555 yes
C(31) C(32) RU(3) C(33) 90.19(2) 1_555 1_555 1_555 1_555 yes
C(31) C(32) RU(3) C(34) -179.06(2) 1_555 1_555 1_555 1_555 yes
C(34) C(32) RU(3) RU(1) 88.791(15) 1_555 1_555 1_555 1_555 yes
C(34) C(32) RU(3) RU(2) 91.39(4) 1_555 1_555 1_555 1_555 yes
RU(3) C(32) C(34) O(34) 173.61(7) 1_555 1_555 1_555 1_555 yes
RU(3) C(32) C(34) C(14) -86.38(2) 1_555 1_555 1_555 1_555 yes
RU(3) C(32) C(34) C(24) -31.16(2) 1_555 1_555 1_555 1_555 yes
C(34) C(32) RU(3) C(31) 179.06(2) 1_555 1_555 1_555 1_555 yes
C(34) C(32) RU(3) C(33) -90.75(2) 1_555 1_555 1_555 1_555 yes
RU(3) C(32) C(34) C(33) 46.943(17) 1_555 1_555 1_555 1_555 yes
O(32) C(32) C(34) RU(3) 178.04(8) 1_555 1_555 1_555 1_555 yes
O(32) C(32) C(34) O(34) -8.35(8) 1_555 1_555 1_555 1_555 yes
O(32) C(32) C(34) C(14) 91.66(7) 1_555 1_555 1_555 1_555 yes
O(32) C(32) C(34) C(24) 146.88(8) 1_555 1_555 1_555 1_555 yes
O(32) C(32) C(34) C(33) -135.02(7) 1_555 1_555 1_555 1_555 yes
C(31) C(32) C(34) RU(3) 0.667(15) 1_555 1_555 1_555 1_555 yes
C(31) C(32) C(34) O(34) 174.27(6) 1_555 1_555 1_555 1_555 yes
C(31) C(32) C(34) C(14) -85.71(2) 1_555 1_555 1_555 1_555 yes
C(31) C(32) C(34) C(24) -30.49(3) 1_555 1_555 1_555 1_555 yes
C(31) C(32) C(34) C(33) 47.61(2) 1_555 1_555 1_555 1_555 yes
O(33) C(33) RU(3) RU(1) 171(3) 1_555 1_555 1_555 1_555 yes
O(33) C(33) RU(3) RU(2) 169(2) 1_555 1_555 1_555 1_555 yes
O(33) C(33) RU(3) C(31) 80(2) 1_555 1_555 1_555 1_555 yes
O(33) C(33) RU(3) C(32) -10(2) 1_555 1_555 1_555 1_555 yes
O(33) C(33) RU(3) C(34) -101(2) 1_555 1_555 1_555 1_555 yes
C(31) C(33) RU(3) RU(1) 91.08(5) 1_555 1_555 1_555 1_555 yes
C(31) C(33) RU(3) RU(2) 88.889(16) 1_555 1_555 1_555 1_555 yes
C(31) C(33) RU(3) C(32) -90.21(2) 1_555 1_555 1_555 1_555 yes
C(31) C(33) RU(3) C(34) 179.03(2) 1_555 1_555 1_555 1_555 yes
C(34) C(33) RU(3) RU(1) -87.95(4) 1_555 1_555 1_555 1_555 yes
C(34) C(33) RU(3) RU(2) -90.144(15) 1_555 1_555 1_555 1_555 yes
RU(3) C(33) C(34) O(34) -172.90(7) 1_555 1_555 1_555 1_555 yes
RU(3) C(33) C(34) C(14) 29.54(2) 1_555 1_555 1_555 1_555 yes
RU(3) C(33) C(34) C(24) 84.05(2) 1_555 1_555 1_555 1_555 yes
C(34) C(33) RU(3) C(31) -179.03(2) 1_555 1_555 1_555 1_555 yes
C(34) C(33) RU(3) C(32) 90.76(2) 1_555 1_555 1_555 1_555 yes
RU(3) C(33) C(34) C(32) -46.612(17) 1_555 1_555 1_555 1_555 yes
O(33) C(33) C(34) RU(3) 178.28(8) 1_555 1_555 1_555 1_555 yes
O(33) C(33) C(34) O(34) 5.38(8) 1_555 1_555 1_555 1_555 yes
O(33) C(33) C(34) C(14) -152.18(8) 1_555 1_555 1_555 1_555 yes
O(33) C(33) C(34) C(24) -97.67(7) 1_555 1_555 1_555 1_555 yes
O(33) C(33) C(34) C(32) 131.67(7) 1_555 1_555 1_555 1_555 yes
C(31) C(33) C(34) RU(3) -0.684(15) 1_555 1_555 1_555 1_555 yes
C(31) C(33) C(34) O(34) -173.58(6) 1_555 1_555 1_555 1_555 yes
C(31) C(33) C(34) C(14) 28.86(3) 1_555 1_555 1_555 1_555 yes
C(31) C(33) C(34) C(24) 83.37(2) 1_555 1_555 1_555 1_555 yes
C(31) C(33) C(34) C(32) -47.30(2) 1_555 1_555 1_555 1_555 yes
O(34) C(34) RU(3) RU(1) -144.5(4) 1_555 1_555 1_555 1_555 yes
O(34) C(34) RU(3) RU(2) 155.7(4) 1_555 1_555 1_555 1_555 yes
O(34) C(34) RU(3) C(31) -177.4(13) 1_555 1_555 1_555 1_555 yes
O(34) C(34) RU(3) C(32) -49.0(4) 1_555 1_555 1_555 1_555 yes
O(34) C(34) RU(3) C(33) 56.4(4) 1_555 1_555 1_555 1_555 yes
C(14) C(34) RU(3) RU(1) 0.665(14) 1_555 1_555 1_555 1_555 yes
RU(3) C(34) C(14) RU(1) -0.97(2) 1_555 1_555 1_555 1_555 yes
C(14) C(34) RU(3) RU(2) -59.171(14) 1_555 1_555 1_555 1_555 yes
RU(3) C(34) C(14) O(14) -176.51(4) 1_555 1_555 1_555 1_555 yes
RU(3) C(34) C(14) C(12) 19.84(3) 1_555 1_555 1_555 1_555 yes
RU(3) C(34) C(14) C(13) -45.27(2) 1_555 1_555 1_555 1_555 yes
RU(3) C(34) C(14) C(24) 89.12(2) 1_555 1_555 1_555 1_555 yes
C(14) C(34) RU(3) C(31) -32.2(10) 1_555 1_555 1_555 1_555 yes
C(14) C(34) RU(3) C(32) 96.21(2) 1_555 1_555 1_555 1_555 yes
C(14) C(34) RU(3) C(33) -158.40(2) 1_555 1_555 1_555 1_555 yes
C(24) C(34) RU(3) RU(1) 60.928(14) 1_555 1_555 1_555 1_555 yes
C(24) C(34) RU(3) RU(2) 1.093(14) 1_555 1_555 1_555 1_555 yes
C(24) C(34) RU(3) C(31) 28.0(10) 1_555 1_555 1_555 1_555 yes
C(24) C(34) RU(3) C(32) 156.47(2) 1_555 1_555 1_555 1_555 yes
C(24) C(34) RU(3) C(33) -98.14(2) 1_555 1_555 1_555 1_555 yes
C(32) C(34) RU(3) RU(1) -95.541(16) 1_555 1_555 1_555 1_555 yes
C(32) C(34) RU(3) RU(2) -155.376(16) 1_555 1_555 1_555 1_555 yes
C(32) C(34) RU(3) C(31) -128.4(10) 1_555 1_555 1_555 1_555 yes
C(32) C(34) RU(3) C(33) 105.39(2) 1_555 1_555 1_555 1_555 yes
C(33) C(34) RU(3) RU(1) 159.069(16) 1_555 1_555 1_555 1_555 yes
C(33) C(34) RU(3) RU(2) 99.234(16) 1_555 1_555 1_555 1_555 yes
C(33) C(34) RU(3) C(31) 126.2(10) 1_555 1_555 1_555 1_555 yes
C(33) C(34) RU(3) C(32) -105.39(2) 1_555 1_555 1_555 1_555 yes
O(34) C(34) C(14) RU(1) 175.40(4) 1_555 1_555 1_555 1_555 yes
O(34) C(34) C(14) O(14) -0.14(5) 1_555 1_555 1_555 1_555 yes
O(34) C(34) C(14) C(12) -163.79(5) 1_555 1_555 1_555 1_555 yes
O(34) C(34) C(14) C(13) 131.10(4) 1_555 1_555 1_555 1_555 yes
O(34) C(34) C(14) C(24) -94.51(4) 1_555 1_555 1_555 1_555 yes
C(24) C(34) C(14) RU(1) -90.09(2) 1_555 1_555 1_555 1_555 yes
C(24) C(34) C(14) O(14) 94.37(4) 1_555 1_555 1_555 1_555 yes
C(24) C(34) C(14) C(12) -69.28(3) 1_555 1_555 1_555 1_555 yes
C(24) C(34) C(14) C(13) -134.39(2) 1_555 1_555 1_555 1_555 yes
C(32) C(34) C(14) RU(1) 43.05(2) 1_555 1_555 1_555 1_555 yes
C(32) C(34) C(14) O(14) -132.49(4) 1_555 1_555 1_555 1_555 yes
C(32) C(34) C(14) C(12) 63.86(3) 1_555 1_555 1_555 1_555 yes
C(32) C(34) C(14) C(13) -1.25(2) 1_555 1_555 1_555 1_555 yes
C(32) C(34) C(14) C(24) 133.14(2) 1_555 1_555 1_555 1_555 yes
C(33) C(34) C(14) RU(1) -21.16(3) 1_555 1_555 1_555 1_555 yes
C(33) C(34) C(14) O(14) 163.30(5) 1_555 1_555 1_555 1_555 yes
C(33) C(34) C(14) C(12) -0.35(3) 1_555 1_555 1_555 1_555 yes
C(33) C(34) C(14) C(13) -65.47(3) 1_555 1_555 1_555 1_555 yes
C(33) C(34) C(14) C(24) 68.92(3) 1_555 1_555 1_555 1_555 yes

loop_
_atom_site_anharm_gc_c_label
_atom_site_anharm_gc_c_111
_atom_site_anharm_gc_c_222
_atom_site_anharm_gc_c_333
_atom_site_anharm_gc_c_112
_atom_site_anharm_gc_c_122
_atom_site_anharm_gc_c_113
_atom_site_anharm_gc_c_133
_atom_site_anharm_gc_c_223
_atom_site_anharm_gc_c_233
_atom_site_anharm_gc_c_123
Ru(1) 0.00003 0.000004 0 0.000014 0.000002 0 -0.000002 -0.000003 -0.000001 0.000002
Ru(2) -0.000016 0 -0.000004 0.000004 0.000003 -0.000005 0 -0.000001 0 -0.000001
Ru(3) -0.000043 0.000001 0.000002 -0.000015 -0.000001 -0.000001 0.000001 -0.000002 0.000001 0.000003

loop_
_atom_site_anharm_gc_d_label
_atom_site_anharm_gc_d_1111
_atom_site_anharm_gc_d_2222
_atom_site_anharm_gc_d_3333
_atom_site_anharm_gc_d_1112
_atom_site_anharm_gc_d_1222
_atom_site_anharm_gc_d_1113
_atom_site_anharm_gc_d_1333
_atom_site_anharm_gc_d_2223
_atom_site_anharm_gc_d_2333
_atom_site_anharm_gc_d_1122
_atom_site_anharm_gc_d_1133
_atom_site_anharm_gc_d_2233
_atom_site_anharm_gc_d_1123
_atom_site_anharm_gc_d_1223
_atom_site_anharm_gc_d_1233
Ru(1) 0.000097 -0.000003 -0.000003 0.000001 -0.000001 0.000008 0.000002 0 0.000001 0.000005 0.000007 0 0.000001 0.000001 0
Ru(2) 0.000115 -0.000005 -0.000002 0.000001 0.000001 0.000011 0.000003 0 -0.000001 0.000004 0.000009 -0.000001 0 0 0
Ru(3) 0.000106 -0.000004 -0.000001 -0.000002 0.000001 0.000012 0.000002 0 0 0.000004 0.000009 -0.000002 0 0 0
